data_7157489
loop_
_publ_author_name
'Danjo, Hiroshi'
'Masuda, Yuhki'
'Kidena, Yuki'
'Kawahata, Masatoshi'
'Ohara, Kazuaki'
'Yamaguchi, Kentaro'

_publ_section_title
;
 Preparation of cage-shaped hexakis(spiroborate)s.
;
_journal_issue 19
_journal_name_full 'Organic &amp; biomolecular chemistry'
_journal_page_first 3717
_journal_page_last 3723
_journal_paper_doi 10.1039/d0ob00518e
_journal_volume 18
_journal_year 2020
_chemical_formula_sum 'C210 H270 B6 N6 O24'
_chemical_formula_weight 3327.16
_space_group_crystal_system monoclinic
_space_group_IT_number 12
_space_group_name_Hall '-C 2y'
_space_group_name_H-M_alt 'C 1 2/m 1'
_atom_sites_solution_hydrogens geom
_audit_creation_method SHELXL-2018/3
_audit_update_record
;
2020-04-07 deposited with the CCDC.	2020-04-23 downloaded from the CCDC.
;
_cell_angle_alpha 90
_cell_angle_beta 94.97(3)
_cell_angle_gamma 90
_cell_formula_units_Z 4
_cell_length_a 42.922(9)
_cell_length_b 30.652(6)
_cell_length_c 19.133(4)
_cell_measurement_reflns_used 250
_cell_measurement_temperature 100(2)
_cell_measurement_theta_max 25
_cell_measurement_theta_min 3
_cell_volume 25078(9)
_computing_cell_refinement HKL2000
_computing_data_collection 'Beamline Scheduling Software at BL38B1'
_computing_data_reduction HKL2000
_computing_molecular_graphics 'ORTEP-3 for Windows (Farrugia, 1997)'
_computing_publication_material 'SHELXLE (H\"ubschle et al., 2011)'
_computing_structure_refinement 'SHELXL-2018/3 (Sheldrick, 2018)'
_computing_structure_solution 'SHELXS-97 (Sheldrick, 1997)'
_diffrn_ambient_temperature 100(2)
_diffrn_measured_fraction_theta_full 0.911
_diffrn_measured_fraction_theta_max 0.911
_diffrn_measurement_device_type 'ADSC QUANTUM 315'
_diffrn_measurement_method 'PHI SCAN'
_diffrn_radiation_source 'SPring-8 BL38B1 beamline'
_diffrn_radiation_type synchrotron
_diffrn_radiation_wavelength 0.750
_diffrn_reflns_av_R_equivalents 0.0497
_diffrn_reflns_av_unetI/netI 0.0554
_diffrn_reflns_Laue_measured_fraction_full 0.911
_diffrn_reflns_Laue_measured_fraction_max 0.911
_diffrn_reflns_limit_h_max 40
_diffrn_reflns_limit_h_min -41
_diffrn_reflns_limit_k_max 32
_diffrn_reflns_limit_k_min -31
_diffrn_reflns_limit_l_max 20
_diffrn_reflns_limit_l_min 0
_diffrn_reflns_number 27674
_diffrn_reflns_point_group_measured_fraction_full 0.911
_diffrn_reflns_point_group_measured_fraction_max 0.911
_diffrn_reflns_theta_full 23.306
_diffrn_reflns_theta_max 23.306
_diffrn_reflns_theta_min 1.444
_exptl_absorpt_coefficient_mu 0.062
_exptl_absorpt_correction_T_max 0.9974
_exptl_absorpt_correction_T_min 0.9872
_exptl_absorpt_correction_type empirical
_exptl_absorpt_process_details HKL2000
_exptl_crystal_colour 'pale yellow'
_exptl_crystal_density_diffrn 0.881
_exptl_crystal_description needle
_exptl_crystal_F_000 7176
_exptl_crystal_size_max 0.100
_exptl_crystal_size_mid 0.080
_exptl_crystal_size_min 0.060
_refine_diff_density_max 0.325
_refine_diff_density_min -0.250
_refine_diff_density_rms 0.045
_refine_ls_extinction_method none
_refine_ls_goodness_of_fit_ref 1.324
_refine_ls_hydrogen_treatment constr
_refine_ls_matrix_type full
_refine_ls_number_parameters 1261
_refine_ls_number_reflns 14383
_refine_ls_number_restraints 215
_refine_ls_restrained_S_all 1.338
_refine_ls_R_factor_all 0.1391
_refine_ls_R_factor_gt 0.1064
_refine_ls_shift/su_max 0.000
_refine_ls_shift/su_mean 0.000
_refine_ls_structure_factor_coef Fsqd
_refine_ls_weighting_details 'w=1/[\s^2^(Fo^2^)+(0.2000P)^2^] where P=(Fo^2^+2Fc^2^)/3'
_refine_ls_weighting_scheme calc
_refine_ls_wR_factor_gt 0.3231
_refine_ls_wR_factor_ref 0.3545
_reflns_Friedel_coverage 0.000
_reflns_number_gt 9146
_reflns_number_total 14383
_reflns_threshold_expression 'I > 2\s(I)'
_cod_data_source_file d0ob00518e2.cif
_cod_data_source_block c2_m_sq
_cod_depositor_comments 'Adding full bibliography for 7157489--7157490.cif.'
_cod_original_sg_symbol_H-M 'C 2/m'
_cod_database_code 7157489
_shelx_shelxl_version_number 2018/3
_shelx_space_group_comment
;
The symmetry employed for this shelxl refinement is uniquely defined
by the following loop, which should always be used as a source of
symmetry information in preference to the above space-group names.
They are only intended as comments.
;
_shelx_estimated_absorpt_t_min 0.994
_shelx_estimated_absorpt_t_max 0.996

loop_
_space_group_symop_operation_xyz
'x, y, z'
'-x, y, -z'
'x+1/2, y+1/2, z'
'-x+1/2, y+1/2, -z'
'-x, -y, -z'
'x, -y, z'
'-x+1/2, -y+1/2, -z'
'x+1/2, -y+1/2, z'

loop_
_atom_site_label
_atom_site_type_symbol
_atom_site_fract_x
_atom_site_fract_y
_atom_site_fract_z
_atom_site_U_iso_or_equiv
_atom_site_adp_type
_atom_site_occupancy
_atom_site_site_symmetry_order
_atom_site_calc_flag
_atom_site_refinement_flags_posn
_atom_site_refinement_flags_adp
_atom_site_refinement_flags_occupancy
_atom_site_disorder_assembly
_atom_site_disorder_group
C1 C 0.22661(11) 0.37031(12) 0.3739(2) 0.0704(11) Uani 1 1 d . . . . .
H1 H 0.237053 0.369828 0.332062 0.085 Uiso 1 1 calc R U . . .
C2 C 0.19494(12) 0.37073(12) 0.3704(2) 0.0727(11) Uani 1 1 d . . . . .
C3 C 0.17914(12) 0.37251(13) 0.4311(2) 0.0760(11) Uani 1 1 d . . . . .
C4 C 0.19460(12) 0.37316(13) 0.4962(2) 0.0778(12) Uani 1 1 d . . . . .
H4 H 0.183439 0.375025 0.536851 0.093 Uiso 1 1 calc R U . . .
C5 C 0.22789(11) 0.37099(12) 0.5022(2) 0.0694(11) Uani 1 1 d . . . . .
C6 C 0.24528(11) 0.36890(11) 0.57124(19) 0.0679(11) Uani 1 1 d . . . . .
C7 C 0.22917(11) 0.36714(12) 0.6328(2) 0.0727(11) Uani 1 1 d . . . . .
H7 H 0.206967 0.367975 0.629865 0.087 Uiso 1 1 calc R U . . .
C8 C 0.24598(15) 0.36425(12) 0.6957(2) 0.0826(14) Uani 1 1 d . . . . .
C9 C 0.27868(13) 0.36469(12) 0.7019(2) 0.0768(12) Uani 1 1 d . . . . .
C10 C 0.29489(12) 0.36726(12) 0.6446(2) 0.0753(11) Uani 1 1 d . . . . .
H10 H 0.317095 0.368093 0.649364 0.090 Uiso 1 1 calc R U . . .
C11 C 0.27807(12) 0.36872(11) 0.57610(19) 0.0696(11) Uani 1 1 d . . . . .
C12 C 0.29463(10) 0.36920(11) 0.51313(19) 0.0655(10) Uani 1 1 d . . . . .
C13 C 0.32790(12) 0.36741(12) 0.5178(2) 0.0788(12) Uani 1 1 d . . . . .
H13 H 0.339340 0.367012 0.562606 0.095 Uiso 1 1 calc R U . . .
C14 C 0.34352(12) 0.36625(13) 0.4587(2) 0.0789(12) Uani 1 1 d . . . . .
C15 C 0.32655(12) 0.36643(12) 0.3928(2) 0.0727(11) Uani 1 1 d . . . . .
C16 C 0.29512(12) 0.36812(12) 0.3860(2) 0.0732(12) Uani 1 1 d . . . . .
H16 H 0.284234 0.368434 0.340610 0.088 Uiso 1 1 calc R U . . .
C17 C 0.27810(10) 0.36945(11) 0.44664(19) 0.0651(10) Uani 1 1 d . . . . .
C18 C 0.24425(11) 0.37060(11) 0.44111(18) 0.0658(11) Uani 1 1 d . . . . .
C19 C 0.07212(12) 0.40569(15) 0.2367(3) 0.1054(16) Uani 1 1 d . . . . .
C20 C 0.09663(12) 0.38511(15) 0.2725(3) 0.0911(13) Uani 1 1 d . . . . .
C21 C 0.09904(13) 0.33945(15) 0.2795(3) 0.0950(14) Uani 1 1 d . . . . .
C22 C 0.07623(16) 0.31267(19) 0.2507(4) 0.134(2) Uani 1 1 d . . . . .
H22 H 0.078206 0.281842 0.253657 0.161 Uiso 1 1 calc R U . . .
C23 C 0.04946(18) 0.3324(2) 0.2160(5) 0.162(3) Uani 1 1 d . . . . .
C24 C 0.0255(2) 0.3055(3) 0.1797(8) 0.252(6) Uani 1 1 d . . . . .
H24 H 0.027381 0.274673 0.181993 0.302 Uiso 1 1 calc R U . . .
C25 C 0.0008(3) 0.3234(4) 0.1431(10) 0.328(11) Uani 1 1 d . . . . .
H25 H -0.015435 0.305188 0.122814 0.394 Uiso 1 1 calc R U . . .
C26 C -0.0014(3) 0.3691(4) 0.1342(10) 0.345(12) Uani 1 1 d . . . . .
H26 H -0.019090 0.381587 0.108355 0.414 Uiso 1 1 calc R U . . .
C27 C 0.02201(18) 0.3951(2) 0.1629(6) 0.208(5) Uani 1 1 d . . . . .
H27 H 0.021525 0.425483 0.152698 0.249 Uiso 1 1 calc R U . . .
C28 C 0.04683(15) 0.37824(19) 0.2073(5) 0.147(3) Uani 1 1 d . . . . .
C29 C 0.07054(13) 0.45371(17) 0.2342(3) 0.1039(16) Uani 1 1 d . . . . .
C30 C 0.09506(14) 0.47697(16) 0.2093(3) 0.1043(16) Uani 1 1 d . . . . .
H30 H 0.112060 0.461675 0.192035 0.125 Uiso 1 1 calc R U . . .
C31 C 0.04603(16) 0.47782(19) 0.2586(5) 0.147(3) Uani 1 1 d . . . . .
H31 H 0.028899 0.462765 0.275732 0.177 Uiso 1 1 calc R U . . .
C32 C 0.26322(11) 0.40570(13) 0.98811(18) 0.0743(11) Uani 1 1 d . . . . .
C33 C 0.26282(12) 0.38229(14) 0.9277(2) 0.0835(13) Uani 1 1 d . . . . .
C34 C 0.26286(12) 0.33576(14) 0.9259(2) 0.0868(13) Uani 1 1 d . . . . .
C35 C 0.26366(12) 0.31233(14) 0.9843(2) 0.0921(14) Uani 1 1 d . . . . .
H35 H 0.264123 0.281373 0.982242 0.110 Uiso 1 1 calc R U . . .
C36 C 0.26384(12) 0.33424(14) 1.0507(2) 0.0858(13) Uani 1 1 d . . . . .
C37 C 0.26455(13) 0.31165(15) 1.1142(2) 0.0996(15) Uani 1 1 d . . . . .
H37 H 0.264446 0.280658 1.113428 0.120 Uiso 1 1 calc R U . . .
C38 C 0.26537(15) 0.33213(18) 1.1762(2) 0.1173(19) Uani 1 1 d . . . . .
H38 H 0.265876 0.315638 1.218347 0.141 Uiso 1 1 calc R U . . .
C39 C 0.26549(15) 0.37791(18) 1.1791(2) 0.1122(18) Uani 1 1 d . . . . .
H39 H 0.266514 0.392537 1.223019 0.135 Uiso 1 1 calc R U . . .
C40 C 0.26412(12) 0.40126(15) 1.1177(2) 0.0945(15) Uani 1 1 d . . . . .
H40 H 0.263630 0.432207 1.119942 0.113 Uiso 1 1 calc R U . . .
C41 C 0.26343(11) 0.38125(14) 1.0521(2) 0.0799(12) Uani 1 1 d . . . . .
C42 C 0.26315(11) 0.45328(13) 0.98781(19) 0.0713(11) Uani 1 1 d . . . . .
C43 C 0.28831(18) 0.47746(19) 0.9780(5) 0.173(4) Uani 1 1 d . . . . .
H43 H 0.307256 0.462831 0.970619 0.207 Uiso 1 1 calc R U . . .
C44 C 0.23828(17) 0.4771(2) 0.9919(5) 0.162(3) Uani 1 1 d . . . . .
H44 H 0.218902 0.462553 0.995168 0.195 Uiso 1 1 calc R U . . .
C45 C 0.44681(11) 0.40591(15) 0.2991(3) 0.0870(13) Uani 1 1 d . . . . .
C46 C 0.42300(12) 0.38293(14) 0.3251(3) 0.0865(13) Uani 1 1 d . . . . .
C47 C 0.42104(13) 0.33669(16) 0.3245(3) 0.0953(14) Uani 1 1 d . . . . .
C48 C 0.44317(16) 0.31222(19) 0.2971(4) 0.133(2) Uani 1 1 d . . . . .
H48 H 0.441753 0.281290 0.296868 0.159 Uiso 1 1 calc R U . . .
C49 C 0.46880(16) 0.3338(2) 0.2684(4) 0.132(2) Uani 1 1 d . . . . .
C50 C 0.4926(2) 0.3091(2) 0.2427(6) 0.181(4) Uani 1 1 d . . . . .
H50 H 0.491181 0.278204 0.242623 0.217 Uiso 1 1 calc R U . . .
C51 C 0.5185(2) 0.3295(3) 0.2171(6) 0.207(5) Uani 1 1 d . . . . .
H51 H 0.533973 0.312594 0.196972 0.248 Uiso 1 1 calc R U . . .
C52 C 0.5214(2) 0.3753(3) 0.2213(6) 0.192(4) Uani 1 1 d . . . . .
H52 H 0.539576 0.389232 0.206865 0.231 Uiso 1 1 calc R U . . .
C53 C 0.49794(14) 0.3995(2) 0.2464(4) 0.133(2) Uani 1 1 d . . . . .
H53 H 0.499835 0.430353 0.247474 0.160 Uiso 1 1 calc R U . . .
C54 C 0.47082(14) 0.37997(18) 0.2711(3) 0.1148(18) Uani 1 1 d . . . . .
C55 C 0.44669(10) 0.45386(15) 0.2987(3) 0.0858(13) Uani 1 1 d . . . . .
C56 C 0.44375(11) 0.47728(15) 0.3590(3) 0.0922(13) Uani 1 1 d . . . . .
H56 H 0.441670 0.462132 0.401649 0.111 Uiso 1 1 calc R U . . .
C57 C 0.44863(11) 0.47815(15) 0.2368(3) 0.0934(14) Uani 1 1 d . . . . .
H57 H 0.449979 0.463108 0.193715 0.112 Uiso 1 1 calc R U . . .
B1 B 0.14254(15) 0.36864(18) 0.3364(3) 0.0914(16) Uani 1 1 d . . . . .
B2 B 0.26325(17) 0.36028(17) 0.8121(3) 0.0956(18) Uani 1 1 d . . . . .
B3 B 0.37818(14) 0.36210(19) 0.3754(3) 0.0892(16) Uani 1 1 d . . . . .
O1 O 0.17436(7) 0.36979(9) 0.31206(14) 0.0848(9) Uani 1 1 d . . . . .
O2 O 0.14751(8) 0.37353(10) 0.41459(16) 0.0925(9) Uani 1 1 d . . . . .
O3 O 0.23501(8) 0.36108(10) 0.76095(14) 0.0936(10) Uani 1 1 d . . . . .
O4 O 0.28997(9) 0.36170(10) 0.77045(14) 0.0954(10) Uani 1 1 d . . . . .
O5 O 0.37458(8) 0.36313(10) 0.45203(16) 0.0915(9) Uani 1 1 d . . . . .
O6 O 0.34657(7) 0.36504(10) 0.34072(15) 0.0878(9) Uani 1 1 d . . . . .
O7 O 0.12236(7) 0.40426(9) 0.30487(16) 0.0871(9) Uani 1 1 d . . . . .
O8 O 0.12537(8) 0.32838(10) 0.31701(17) 0.0941(9) Uani 1 1 d . . . . .
O9 O 0.26301(9) 0.39820(9) 0.86171(13) 0.1023(11) Uani 1 1 d . . . . .
O10 O 0.26321(9) 0.32167(9) 0.85889(14) 0.1010(10) Uani 1 1 d . . . . .
O11 O 0.39842(7) 0.39980(9) 0.35522(15) 0.0846(8) Uani 1 1 d . . . . .
O12 O 0.39522(9) 0.32310(10) 0.35444(19) 0.1042(10) Uani 1 1 d . . . . .
C58 C 0.66178(16) 0.2330(2) 0.2032(3) 0.137(2) Uani 1 1 d D . . . .
H58A H 0.650619 0.258899 0.219225 0.165 Uiso 1 1 calc R U . . .
H58B H 0.653356 0.207201 0.226352 0.165 Uiso 1 1 calc R U . . .
C59 C 0.69492(15) 0.2373(2) 0.2280(3) 0.1193(18) Uani 1 1 d D . . . .
H59A H 0.704517 0.260523 0.200974 0.143 Uiso 1 1 calc R U . . .
H59B H 0.705872 0.209604 0.219786 0.143 Uiso 1 1 calc R U . . .
C60 C 0.69898(15) 0.24824(18) 0.3043(3) 0.1189(18) Uani 1 1 d D . . . .
H60A H 0.688686 0.276536 0.311958 0.143 Uiso 1 1 calc R U . . .
H60B H 0.688438 0.225704 0.330855 0.143 Uiso 1 1 calc R U . . .
C61 C 0.73238(16) 0.25101(18) 0.3320(4) 0.129(2) Uani 1 1 d D . . . .
H61A H 0.733691 0.258226 0.382072 0.193 Uiso 1 1 calc R U . . .
H61B H 0.742605 0.222881 0.325558 0.193 Uiso 1 1 calc R U . . .
H61C H 0.742854 0.273731 0.306654 0.193 Uiso 1 1 calc R U . . .
C62 C 0.6634(2) 0.2690(3) 0.0881(4) 0.165(3) Uani 1 1 d D . . . .
H62A H 0.686556 0.270986 0.093542 0.198 Uiso 1 1 calc R U . . .
H62B H 0.657017 0.266056 0.037402 0.198 Uiso 1 1 calc R U . . .
C63 C 0.6506(2) 0.3100(3) 0.1130(5) 0.185(4) Uani 1 1 d D . . . .
H63A H 0.661817 0.317619 0.158749 0.222 Uiso 1 1 calc R U . . .
H63B H 0.628340 0.305364 0.120795 0.222 Uiso 1 1 calc R U . . .
C64 C 0.6528(2) 0.3484(5) 0.0633(7) 0.234(6) Uani 1 1 d D . . . .
H64A H 0.674546 0.349757 0.049991 0.281 Uiso 1 1 calc R U . . .
H64B H 0.639198 0.341983 0.020081 0.281 Uiso 1 1 calc R U . . .
C65 C 0.6442(4) 0.3936(5) 0.0883(10) 0.337(11) Uani 1 1 d D . . . .
H65A H 0.646737 0.414861 0.050980 0.505 Uiso 1 1 calc R U . . .
H65B H 0.622430 0.393546 0.099911 0.505 Uiso 1 1 calc R U . . .
H65C H 0.657955 0.401360 0.129970 0.505 Uiso 1 1 calc R U . . .
C66 C 0.61772(17) 0.2208(3) 0.1121(5) 0.182(3) Uani 1 1 d D U . . .
H66A H 0.612103 0.193744 0.136291 0.219 Uiso 1 1 calc R U . . .
H66B H 0.606639 0.245391 0.132592 0.219 Uiso 1 1 calc R U . . .
C67 C 0.6071(2) 0.2171(5) 0.0347(6) 0.271(6) Uani 1 1 d D U . . .
H67A H 0.622138 0.199396 0.010379 0.325 Uiso 1 1 calc R U . . .
H67B H 0.605708 0.246423 0.012852 0.325 Uiso 1 1 calc R U . . .
C68 C 0.5732(3) 0.1940(8) 0.0286(10) 0.425(11) Uani 1 1 d D U . . .
H68A H 0.574408 0.162978 0.042705 0.510 Uiso 1 1 calc R U . . .
H68B H 0.558169 0.209555 0.056229 0.510 Uiso 1 1 calc R U . . .
C69 C 0.5655(6) 0.1994(14) -0.0486(13) 0.75(3) Uani 1 1 d D U . . .
H69A H 0.544841 0.186688 -0.062003 1.119 Uiso 1 1 calc R U . . .
H69B H 0.565207 0.230462 -0.060542 1.119 Uiso 1 1 calc R U . . .
H69C H 0.581254 0.184432 -0.073908 1.119 Uiso 1 1 calc R U . . .
C70 C 0.6720(2) 0.1896(3) 0.0955(4) 0.157(3) Uani 1 1 d D . . . .
H70A H 0.667381 0.188191 0.043934 0.188 Uiso 1 1 calc R U . . .
H70B H 0.694728 0.194674 0.105411 0.188 Uiso 1 1 calc R U . . .
C71 C 0.6637(2) 0.1470(3) 0.1267(5) 0.171(3) Uani 1 1 d D . . . .
H71A H 0.669193 0.147971 0.178008 0.205 Uiso 1 1 calc R U . . .
H71B H 0.640806 0.142600 0.118716 0.205 Uiso 1 1 calc R U . . .
C72 C 0.6797(2) 0.1098(4) 0.0972(6) 0.199(4) Uani 1 1 d D . . . .
H72A H 0.673944 0.109513 0.045931 0.239 Uiso 1 1 calc R U . . .
H72B H 0.702460 0.115366 0.104148 0.239 Uiso 1 1 calc R U . . .
C73 C 0.6742(3) 0.0670(3) 0.1231(7) 0.226(5) Uani 1 1 d D . . . .
H73A H 0.686399 0.045724 0.098594 0.339 Uiso 1 1 calc R U . . .
H73B H 0.680578 0.065872 0.173521 0.339 Uiso 1 1 calc R U . . .
H73C H 0.651914 0.059988 0.115001 0.339 Uiso 1 1 calc R U . . .
N1 N 0.65378(14) 0.2283(2) 0.1248(3) 0.148(2) Uani 1 1 d D . . . .
C74 C 0.41103(17) 0.2610(3) 0.5236(5) 0.146(2) Uani 1 1 d . . . . .
H74A H 0.433984 0.261994 0.534723 0.175 Uiso 1 1 calc R U . . .
H74B H 0.405330 0.285409 0.491071 0.175 Uiso 1 1 calc R U . . .
C75 C 0.3963(2) 0.2682(3) 0.5875(5) 0.161(3) Uani 1 1 d . . . . .
H75A H 0.400738 0.243373 0.619888 0.194 Uiso 1 1 calc R U . . .
H75B H 0.373357 0.270329 0.576904 0.194 Uiso 1 1 calc R U . . .
C76 C 0.4087(2) 0.3104(4) 0.6223(6) 0.190(4) Uani 1 1 d . . . . .
H76A H 0.405057 0.334751 0.588572 0.228 Uiso 1 1 calc R U . . .
H76B H 0.431591 0.307648 0.633503 0.228 Uiso 1 1 calc R U . . .
C77 C 0.3933(3) 0.3219(5) 0.6907(7) 0.264(6) Uani 1 1 d . . . . .
H77A H 0.402223 0.349105 0.710368 0.395 Uiso 1 1 calc R U . . .
H77B H 0.370695 0.325401 0.679965 0.395 Uiso 1 1 calc R U . . .
H77C H 0.397253 0.298275 0.724936 0.395 Uiso 1 1 calc R U . . .
C78 C 0.4150(2) 0.1816(3) 0.5300(6) 0.191(4) Uani 1 1 d . . . . .
H78A H 0.404250 0.181589 0.573733 0.230 Uiso 1 1 calc R U . . .
H78B H 0.409096 0.154321 0.504495 0.230 Uiso 1 1 calc R U . . .
C79 C 0.4486(2) 0.1807(4) 0.5490(6) 0.243(6) Uani 1 1 d . . . . .
H79A H 0.454544 0.203715 0.584045 0.292 Uiso 1 1 calc R U . . .
H79B H 0.460102 0.186013 0.507054 0.292 Uiso 1 1 calc R U . . .
C80 C 0.4573(3) 0.1330(4) 0.5815(8) 0.255(7) Uani 1 1 d . . . . .
H80A H 0.442534 0.124835 0.616397 0.306 Uiso 1 1 calc R U . . .
H80B H 0.456059 0.110686 0.543952 0.306 Uiso 1 1 calc R U . . .
C81 C 0.4912(4) 0.1361(7) 0.6171(11) 0.447(18) Uani 1 1 d . . . . .
H81A H 0.497387 0.107802 0.637616 0.671 Uiso 1 1 calc R U . . .
H81B H 0.505447 0.144210 0.582004 0.671 Uiso 1 1 calc R U . . .
H81C H 0.491987 0.158292 0.654101 0.671 Uiso 1 1 calc R U . . .
C82 C 0.4170(2) 0.2199(3) 0.4160(5) 0.182(3) Uani 1 1 d . U . . .
H82A H 0.439836 0.224839 0.424960 0.219 Uiso 1 1 calc R U . . .
H82B H 0.408201 0.245202 0.388865 0.219 Uiso 1 1 calc R U . . .
C83 C 0.4118(3) 0.1781(3) 0.3699(8) 0.256(5) Uani 1 1 d . U . . .
H83A H 0.389178 0.171023 0.364355 0.307 Uiso 1 1 calc R U . . .
H83B H 0.422931 0.153210 0.393553 0.307 Uiso 1 1 calc R U . . .
C84 C 0.4240(4) 0.1853(4) 0.2957(8) 0.304(8) Uani 1 1 d . U . . .
H84A H 0.415641 0.213659 0.277661 0.365 Uiso 1 1 calc R U . . .
H84B H 0.447019 0.188399 0.302703 0.365 Uiso 1 1 calc R U . . .
C85 C 0.4171(7) 0.1526(8) 0.2399(14) 0.481(17) Uani 1 1 d . U . . .
H85A H 0.426297 0.161992 0.197226 0.721 Uiso 1 1 calc R U . . .
H85B H 0.425925 0.124423 0.255229 0.721 Uiso 1 1 calc R U . . .
H85C H 0.394362 0.149833 0.230038 0.721 Uiso 1 1 calc R U . . .
C86 C 0.36546(16) 0.2133(3) 0.4752(5) 0.158(3) Uani 1 1 d . . . . .
H86A H 0.360763 0.185401 0.450379 0.189 Uiso 1 1 calc R U . . .
H86B H 0.357320 0.211037 0.521908 0.189 Uiso 1 1 calc R U . . .
C87 C 0.34844(18) 0.2484(2) 0.4358(5) 0.160(3) Uani 1 1 d . . . . .
H87A H 0.355949 0.250429 0.388468 0.192 Uiso 1 1 calc R U . . .
H87B H 0.352973 0.276500 0.460072 0.192 Uiso 1 1 calc R U . . .
C88 C 0.3139(2) 0.2409(2) 0.4290(4) 0.149(3) Uani 1 1 d . . . . .
H88A H 0.304115 0.261910 0.394488 0.179 Uiso 1 1 calc R U . . .
H88B H 0.309770 0.211188 0.410002 0.179 Uiso 1 1 calc R U . . .
C89 C 0.29883(19) 0.2452(2) 0.4949(4) 0.152(3) Uani 1 1 d . . . . .
H89A H 0.276333 0.239823 0.485844 0.228 Uiso 1 1 calc R U . . .
H89B H 0.307886 0.223957 0.529092 0.228 Uiso 1 1 calc R U . . .
H89C H 0.302220 0.274771 0.513549 0.228 Uiso 1 1 calc R U . . .
N2 N 0.40289(15) 0.2189(2) 0.4862(4) 0.157(2) Uani 1 1 d . . . . .
C90 C 0.3312(3) 0.4586(3) 0.2282(7) 0.099(3) Uani 0.5 1 d D . P A -1
H90A H 0.317430 0.466379 0.185893 0.119 Uiso 0.5 1 calc R U P A -1
H90B H 0.321171 0.434335 0.251921 0.119 Uiso 0.5 1 calc R U P A -1
C91 C 0.3620(4) 0.4429(8) 0.2056(13) 0.125(8) Uani 0.5 1 d D . P A -1
H91A H 0.370991 0.465780 0.176863 0.151 Uiso 0.5 1 calc R U P A -1
H91B H 0.376687 0.438046 0.247686 0.151 Uiso 0.5 1 calc R U P A -1
C92 C 0.3588(5) 0.4022(8) 0.1648(11) 0.130(7) Uani 0.5 1 d D . P A -1
H92A H 0.344085 0.407873 0.122994 0.155 Uiso 0.5 1 calc R U P A -1
H92B H 0.348889 0.380277 0.193639 0.155 Uiso 0.5 1 calc R U P A -1
C93 C 0.3881(5) 0.3819(5) 0.1397(10) 0.177(8) Uani 0.5 1 d D . P A -1
H93A H 0.382515 0.355144 0.113363 0.265 Uiso 0.5 1 calc R U P A -1
H93B H 0.397941 0.402503 0.109231 0.265 Uiso 0.5 1 calc R U P A -1
H93C H 0.402768 0.374774 0.180215 0.265 Uiso 0.5 1 calc R U P A -1
C94 C 0.3547(3) 0.5332(3) 0.2569(5) 0.091(3) Uani 0.5 1 d D . P A -1
H94A H 0.354604 0.556439 0.292833 0.109 Uiso 0.5 1 calc R U P A -1
H94B H 0.376254 0.521610 0.258242 0.109 Uiso 0.5 1 calc R U P A -1
C95 C 0.3467(7) 0.5530(7) 0.1877(11) 0.138(8) Uani 0.5 1 d D . P A -1
H95A H 0.325936 0.566874 0.188134 0.165 Uiso 0.5 1 calc R U P A -1
H95B H 0.344698 0.529202 0.152546 0.165 Uiso 0.5 1 calc R U P A -1
C96 C 0.3691(8) 0.5866(13) 0.1628(17) 0.25(2) Uani 0.5 1 d D . P A -1
H96A H 0.371263 0.610576 0.197457 0.298 Uiso 0.5 1 calc R U P A -1
H96B H 0.389969 0.572850 0.161487 0.298 Uiso 0.5 1 calc R U P A -1
C97 C 0.3596(6) 0.6057(8) 0.0914(13) 0.252(13) Uani 0.5 1 d D . P A -1
H97A H 0.375254 0.627047 0.079395 0.379 Uiso 0.5 1 calc R U P A -1
H97B H 0.357984 0.582396 0.056306 0.379 Uiso 0.5 1 calc R U P A -1
H97C H 0.339241 0.620194 0.092344 0.379 Uiso 0.5 1 calc R U P A -1
C98 C 0.3473(3) 0.4799(3) 0.3492(5) 0.112(3) Uani 0.5 1 d D . P A -1
H98A H 0.334217 0.455266 0.362980 0.134 Uiso 0.5 1 calc R U P A -1
H98B H 0.368500 0.468144 0.343908 0.134 Uiso 0.5 1 calc R U P A -1
C99 C 0.3498(3) 0.5130(3) 0.4086(7) 0.126(4) Uani 0.5 1 d D . P A -1
H99A H 0.328875 0.524978 0.415830 0.151 Uiso 0.5 1 calc R U P A -1
H99B H 0.363594 0.537458 0.397329 0.151 Uiso 0.5 1 calc R U P A -1
C100 C 0.3637(5) 0.4888(5) 0.4759(7) 0.169(8) Uani 0.5 1 d D . P A -1
H10A H 0.351161 0.462482 0.484261 0.203 Uiso 0.5 1 calc R U P A -1
H10B H 0.385493 0.479780 0.470739 0.203 Uiso 0.5 1 calc R U P A -1
C101 C 0.3626(7) 0.5198(6) 0.5345(11) 0.279(15) Uani 0.5 1 d D . P A -1
H10C H 0.371129 0.505850 0.578159 0.418 Uiso 0.5 1 calc R U P A -1
H10D H 0.375028 0.545664 0.525516 0.418 Uiso 0.5 1 calc R U P A -1
H10E H 0.340859 0.528448 0.538973 0.418 Uiso 0.5 1 calc R U P A -1
C102 C 0.3003(3) 0.5168(3) 0.2793(8) 0.127(4) Uani 0.5 1 d D U P A -1
H10F H 0.301742 0.544588 0.305736 0.153 Uiso 0.5 1 calc R U P A -1
H10G H 0.291235 0.523155 0.231046 0.153 Uiso 0.5 1 calc R U P A -1
C103 C 0.2795(4) 0.4866(4) 0.3131(10) 0.168(7) Uani 0.5 1 d D U P A -1
H10H H 0.285495 0.456937 0.298875 0.202 Uiso 0.5 1 calc R U P A -1
H10I H 0.285564 0.488734 0.364145 0.202 Uiso 0.5 1 calc R U P A -1
C104 C 0.2465(4) 0.4876(6) 0.3056(13) 0.217(9) Uani 0.5 1 d D U P A -1
H10J H 0.240337 0.457479 0.291988 0.261 Uiso 0.5 1 calc R U P A -1
H10K H 0.240460 0.491348 0.354051 0.261 Uiso 0.5 1 calc R U P A -1
C105 C 0.2257(8) 0.5136(9) 0.265(2) 0.41(2) Uani 0.5 1 d D U P A -1
H10L H 0.204211 0.505195 0.273212 0.609 Uiso 0.5 1 calc R U P A -1
H10M H 0.229051 0.544246 0.278638 0.609 Uiso 0.5 1 calc R U P A -1
H10N H 0.228925 0.509875 0.215655 0.609 Uiso 0.5 1 calc R U P A -1
N3 N 0.3335(2) 0.4972(5) 0.2766(4) 0.098(3) Uani 0.5 1 d D . P A -1
C106 C 0.1953(4) 0.4626(4) 0.7309(10) 0.184(9) Uani 0.5 1 d D U P B -2
H10O H 0.174851 0.471316 0.706911 0.221 Uiso 0.5 1 calc R U P B -2
H10P H 0.202766 0.437054 0.705510 0.221 Uiso 0.5 1 calc R U P B -2
C107 C 0.1902(6) 0.4489(6) 0.8025(11) 0.202(9) Uani 0.5 1 d D U P B -2
H10Q H 0.181451 0.473818 0.827325 0.243 Uiso 0.5 1 calc R U P B -2
H10R H 0.210643 0.441470 0.827548 0.243 Uiso 0.5 1 calc R U P B -2
C108 C 0.1688(7) 0.4109(6) 0.8066(13) 0.239(11) Uani 0.5 1 d D U P B -2
H10S H 0.177194 0.386431 0.780062 0.287 Uiso 0.5 1 calc R U P B -2
H10T H 0.148212 0.418798 0.782813 0.287 Uiso 0.5 1 calc R U P B -2
C109 C 0.1639(9) 0.3948(9) 0.8796(15) 0.291(17) Uani 0.5 1 d D U P B -2
H10U H 0.149553 0.369864 0.876332 0.437 Uiso 0.5 1 calc R U P B -2
H10V H 0.183995 0.385834 0.903445 0.437 Uiso 0.5 1 calc R U P B -2
H10W H 0.154926 0.418298 0.906204 0.437 Uiso 0.5 1 calc R U P B -2
C110 C 0.2501(4) 0.4822(4) 0.7525(8) 0.150(7) Uani 0.5 1 d D U P B -2
H11A H 0.248490 0.472673 0.801520 0.180 Uiso 0.5 1 calc R U P B -2
H11B H 0.254450 0.455791 0.725096 0.180 Uiso 0.5 1 calc R U P B -2
C111 C 0.2772(5) 0.5110(6) 0.7521(10) 0.172(9) Uani 0.5 1 d D U P B -2
H11C H 0.273759 0.536672 0.781781 0.206 Uiso 0.5 1 calc R U P B -2
H11D H 0.278697 0.521538 0.703593 0.206 Uiso 0.5 1 calc R U P B -2
C112 C 0.3085(5) 0.4895(8) 0.7784(13) 0.212(11) Uani 0.5 1 d D U P B -2
H11E H 0.324826 0.500940 0.749814 0.255 Uiso 0.5 1 calc R U P B -2
H11F H 0.313924 0.499286 0.827302 0.255 Uiso 0.5 1 calc R U P B -2
C113 C 0.3102(10) 0.4401(10) 0.777(3) 0.47(3) Uani 0.5 1 d D U P B -2
H11G H 0.331195 0.430718 0.795241 0.706 Uiso 0.5 1 calc R U P B -2
H11H H 0.294766 0.428064 0.806856 0.706 Uiso 0.5 1 calc R U P B -2
H11I H 0.305714 0.429725 0.729045 0.706 Uiso 0.5 1 calc R U P B -2
C114 C 0.2119(5) 0.5357(8) 0.7788(15) 0.318(18) Uani 0.5 1 d D U P B -2
H11J H 0.216212 0.523277 0.826372 0.381 Uiso 0.5 1 calc R U P B -2
H11K H 0.226909 0.559745 0.773939 0.381 Uiso 0.5 1 calc R U P B -2
C115 C 0.1792(7) 0.5547(14) 0.773(2) 0.374(19) Uani 0.5 1 d D U P B -2
H11L H 0.163431 0.531101 0.770093 0.449 Uiso 0.5 1 calc R U P B -2
H11M H 0.175853 0.573147 0.730636 0.449 Uiso 0.5 1 calc R U P B -2
C116 C 0.1764(10) 0.5834(17) 0.842(2) 0.41(2) Uani 0.5 1 d D U P B -2
H11N H 0.170739 0.564957 0.881680 0.496 Uiso 0.5 1 calc R U P B -2
H11O H 0.196220 0.598737 0.856179 0.496 Uiso 0.5 1 calc R U P B -2
C117 C 0.1508(14) 0.6151(19) 0.821(3) 0.53(4) Uani 0.5 1 d D U P B -2
H11P H 0.147377 0.634245 0.860214 0.792 Uiso 0.5 1 calc R U P B -2
H11Q H 0.156825 0.632604 0.781160 0.792 Uiso 0.5 1 calc R U P B -2
H11R H 0.131530 0.599070 0.806476 0.792 Uiso 0.5 1 calc R U P B -2
C118 C 0.2205(4) 0.5153(3) 0.6477(7) 0.132(5) Uani 0.5 1 d D . P B -2
H11S H 0.199872 0.526929 0.629004 0.158 Uiso 0.5 1 calc R U P B -2
H11T H 0.235748 0.539518 0.648048 0.158 Uiso 0.5 1 calc R U P B -2
C119 C 0.2300(5) 0.4808(4) 0.6003(9) 0.180(7) Uani 0.5 1 d D . P B -2
H11U H 0.248813 0.466578 0.623642 0.216 Uiso 0.5 1 calc R U P B -2
H11V H 0.213180 0.458618 0.596561 0.216 Uiso 0.5 1 calc R U P B -2
C120 C 0.2370(7) 0.4917(7) 0.5289(9) 0.257(15) Uani 0.5 1 d D . P B -2
H12A H 0.238098 0.463862 0.503021 0.308 Uiso 0.5 1 calc R U P B -2
H12B H 0.218722 0.507855 0.506865 0.308 Uiso 0.5 1 calc R U P B -2
C121 C 0.2638(7) 0.5159(7) 0.5165(17) 0.291(18) Uani 0.5 1 d D . P B -2
H12C H 0.264606 0.519990 0.465861 0.436 Uiso 0.5 1 calc R U P B -2
H12D H 0.263018 0.544420 0.539388 0.436 Uiso 0.5 1 calc R U P B -2
H12E H 0.282528 0.500123 0.535518 0.436 Uiso 0.5 1 calc R U P B -2
N4 N 0.2181(2) 0.4997(6) 0.7242(6) 0.142(4) Uani 0.5 1 d D . P B -2

loop_
_atom_site_aniso_label
_atom_site_aniso_U_11
_atom_site_aniso_U_22
_atom_site_aniso_U_33
_atom_site_aniso_U_23
_atom_site_aniso_U_13
_atom_site_aniso_U_12
C1 0.101(4) 0.058(2) 0.054(2) 0.0047(17) 0.017(2) 0.003(2)
C2 0.105(4) 0.059(2) 0.055(2) 0.0069(18) 0.010(2) 0.006(2)
C3 0.090(3) 0.062(3) 0.076(3) 0.004(2) 0.011(2) 0.007(2)
C4 0.113(4) 0.067(3) 0.056(3) 0.0048(19) 0.023(2) 0.012(2)
C5 0.104(3) 0.050(2) 0.056(2) 0.0032(17) 0.017(2) 0.0066(19)
C6 0.113(4) 0.043(2) 0.049(2) 0.0034(16) 0.013(2) 0.003(2)
C7 0.115(3) 0.059(2) 0.045(2) -0.0026(17) 0.014(2) 0.004(2)
C8 0.150(5) 0.053(2) 0.048(3) -0.0038(17) 0.028(3) 0.003(2)
C9 0.122(4) 0.059(3) 0.049(3) -0.0019(18) 0.006(2) 0.001(2)
C10 0.113(3) 0.060(2) 0.053(2) 0.0030(18) 0.007(2) -0.002(2)
C11 0.114(4) 0.048(2) 0.046(2) 0.0015(16) 0.009(2) -0.001(2)
C12 0.091(3) 0.051(2) 0.055(2) 0.0050(16) 0.008(2) -0.0005(18)
C13 0.119(4) 0.064(3) 0.053(2) 0.0040(18) 0.004(2) -0.003(2)
C14 0.105(4) 0.062(3) 0.070(3) 0.010(2) 0.009(3) -0.001(2)
C15 0.097(4) 0.065(3) 0.057(3) 0.0074(18) 0.017(2) -0.004(2)
C16 0.109(4) 0.065(3) 0.046(2) 0.0019(17) 0.009(2) -0.007(2)
C17 0.098(3) 0.050(2) 0.048(2) 0.0047(16) 0.008(2) -0.0029(19)
C18 0.109(4) 0.045(2) 0.045(2) 0.0045(15) 0.013(2) 0.0021(18)
C19 0.094(4) 0.064(3) 0.153(5) -0.001(3) -0.017(3) -0.006(3)
C20 0.098(4) 0.069(3) 0.106(4) 0.003(3) 0.003(3) -0.015(3)
C21 0.104(4) 0.064(3) 0.115(4) 0.012(3) -0.002(3) -0.007(3)
C22 0.137(5) 0.073(4) 0.189(7) 0.016(4) -0.006(5) -0.018(4)
C23 0.150(6) 0.079(4) 0.245(9) 0.017(5) -0.053(6) -0.039(4)
C24 0.169(8) 0.099(5) 0.47(2) -0.007(8) -0.089(10) -0.054(6)
C25 0.200(10) 0.133(9) 0.61(3) -0.014(11) -0.207(15) -0.033(7)
C26 0.245(12) 0.137(8) 0.60(3) 0.000(11) -0.256(17) -0.039(8)
C27 0.140(6) 0.113(5) 0.347(13) 0.003(7) -0.114(7) -0.017(5)
C28 0.119(5) 0.078(4) 0.232(9) 0.002(4) -0.043(5) -0.010(3)
C29 0.091(4) 0.077(3) 0.138(5) 0.013(3) -0.024(3) -0.008(3)
C30 0.130(5) 0.072(3) 0.108(4) -0.004(3) -0.004(3) 0.008(3)
C31 0.105(5) 0.090(4) 0.242(9) 0.005(4) -0.010(4) -0.002(3)
C32 0.123(3) 0.061(3) 0.039(2) 0.0057(18) 0.0076(19) -0.003(2)
C33 0.142(4) 0.062(3) 0.047(2) 0.0056(19) 0.010(2) -0.008(2)
C34 0.148(4) 0.063(3) 0.051(3) -0.002(2) 0.016(2) -0.006(2)
C35 0.155(4) 0.059(3) 0.063(3) 0.004(2) 0.015(3) -0.004(3)
C36 0.142(4) 0.064(3) 0.053(2) 0.009(2) 0.015(2) -0.010(2)
C37 0.167(5) 0.069(3) 0.064(3) 0.014(2) 0.015(3) -0.005(3)
C38 0.204(6) 0.097(4) 0.051(3) 0.018(3) 0.005(3) -0.024(4)
C39 0.195(6) 0.094(4) 0.047(3) 0.009(2) 0.004(3) -0.023(3)
C40 0.164(5) 0.070(3) 0.050(3) 0.000(2) 0.010(2) -0.021(3)
C41 0.125(4) 0.068(3) 0.047(2) 0.0030(19) 0.009(2) -0.007(2)
C42 0.105(3) 0.062(3) 0.047(2) -0.0029(17) 0.0115(19) -0.003(2)
C43 0.143(6) 0.063(3) 0.320(12) 0.000(5) 0.061(6) 0.012(3)
C44 0.111(5) 0.080(4) 0.299(11) 0.009(5) 0.031(5) -0.010(3)
C45 0.082(3) 0.076(3) 0.107(3) 0.005(3) 0.029(3) 0.004(2)
C46 0.104(4) 0.064(3) 0.094(3) 0.002(2) 0.020(3) 0.017(2)
C47 0.108(4) 0.078(3) 0.103(4) 0.013(3) 0.023(3) 0.009(3)
C48 0.150(5) 0.072(3) 0.182(6) 0.004(4) 0.049(5) 0.028(4)
C49 0.133(5) 0.087(4) 0.187(6) 0.005(4) 0.070(5) 0.021(4)
C50 0.161(7) 0.108(5) 0.289(11) -0.016(6) 0.106(7) 0.030(5)
C51 0.192(9) 0.150(8) 0.296(13) 0.003(8) 0.121(9) 0.045(7)
C52 0.142(7) 0.142(7) 0.307(13) -0.015(7) 0.107(7) 0.016(5)
C53 0.108(4) 0.119(5) 0.182(6) -0.004(4) 0.067(4) 0.007(4)
C54 0.113(4) 0.090(4) 0.146(5) 0.001(3) 0.038(4) 0.012(3)
C55 0.075(3) 0.082(3) 0.103(4) 0.000(3) 0.023(2) 0.005(2)
C56 0.104(4) 0.086(3) 0.089(3) 0.007(2) 0.022(2) 0.007(2)
C57 0.102(4) 0.085(3) 0.098(3) 0.002(2) 0.035(3) 0.002(2)
B1 0.114(5) 0.080(4) 0.081(4) 0.014(3) 0.014(3) 0.009(3)
B2 0.157(6) 0.071(3) 0.061(3) -0.005(3) 0.023(4) 0.001(3)
B3 0.098(4) 0.090(4) 0.080(4) 0.013(3) 0.012(3) 0.003(3)
O1 0.105(2) 0.091(2) 0.0585(17) 0.0079(14) 0.0044(16) 0.0084(16)
O2 0.110(3) 0.095(2) 0.073(2) 0.0093(16) 0.0139(16) 0.0124(17)
O3 0.145(3) 0.091(2) 0.0474(17) -0.0061(14) 0.0222(17) -0.0053(18)
O4 0.155(3) 0.086(2) 0.0448(17) -0.0024(13) 0.0077(17) 0.0006(18)
O5 0.093(2) 0.102(2) 0.081(2) 0.0213(16) 0.0149(16) -0.0008(16)
O6 0.104(2) 0.098(2) 0.0643(18) 0.0083(15) 0.0247(17) -0.0032(16)
O7 0.095(2) 0.0714(18) 0.092(2) 0.0016(16) -0.0082(16) -0.0044(16)
O8 0.106(2) 0.071(2) 0.104(2) 0.0118(17) 0.0080(19) -0.0001(17)
O9 0.204(3) 0.0618(17) 0.0420(16) 0.0014(13) 0.0168(17) -0.0003(19)
O10 0.196(3) 0.0593(17) 0.0485(16) -0.0051(13) 0.0168(17) -0.0032(18)
O11 0.098(2) 0.0694(18) 0.090(2) 0.0147(15) 0.0294(16) 0.0108(16)
O12 0.122(3) 0.074(2) 0.121(3) 0.0170(18) 0.034(2) 0.0064(18)
C58 0.163(6) 0.148(6) 0.097(4) 0.012(4) -0.007(4) -0.024(4)
C59 0.139(5) 0.112(4) 0.104(4) 0.010(3) -0.007(4) -0.014(3)
C60 0.155(5) 0.083(4) 0.116(5) -0.007(3) -0.001(4) -0.021(3)
C61 0.166(6) 0.081(4) 0.136(5) -0.008(3) -0.010(4) -0.006(3)
C62 0.184(7) 0.171(8) 0.132(6) 0.050(6) -0.033(5) -0.013(6)
C63 0.193(8) 0.169(8) 0.181(8) 0.037(7) -0.049(6) -0.015(7)
C64 0.157(8) 0.261(14) 0.274(14) 0.095(13) -0.032(8) 0.016(8)
C65 0.286(16) 0.201(13) 0.49(3) 0.060(15) -0.168(17) -0.020(11)
C66 0.142(6) 0.219(9) 0.177(7) 0.019(7) -0.033(5) -0.029(5)
C67 0.203(9) 0.374(16) 0.214(9) 0.009(10) -0.101(8) -0.022(9)
C68 0.223(12) 0.67(3) 0.356(18) 0.03(2) -0.132(13) -0.118(15)
C69 0.51(4) 1.26(7) 0.41(2) -0.04(4) -0.32(3) -0.15(4)
C70 0.197(7) 0.176(8) 0.094(4) 0.011(5) -0.005(4) -0.013(6)
C71 0.209(9) 0.161(7) 0.139(7) 0.022(6) -0.003(6) -0.039(7)
C72 0.191(9) 0.184(10) 0.226(11) -0.022(9) 0.047(7) -0.020(7)
C73 0.250(11) 0.144(8) 0.289(14) 0.020(8) 0.059(9) -0.017(7)
N1 0.159(5) 0.179(6) 0.099(4) 0.032(4) -0.021(3) -0.036(4)
C74 0.136(5) 0.134(6) 0.168(7) 0.017(5) 0.019(5) -0.005(4)
C75 0.165(7) 0.137(6) 0.184(8) 0.035(6) 0.020(6) -0.002(5)
C76 0.157(7) 0.222(11) 0.186(9) -0.005(8) -0.017(6) -0.038(7)
C77 0.208(10) 0.37(2) 0.209(12) -0.068(12) 0.016(9) -0.007(11)
C78 0.151(7) 0.167(7) 0.263(10) 0.121(7) 0.055(6) 0.043(5)
C79 0.143(8) 0.301(14) 0.289(13) 0.169(11) 0.034(7) 0.048(7)
C80 0.213(12) 0.267(13) 0.296(15) 0.134(11) 0.085(10) 0.095(9)
C81 0.217(14) 0.72(4) 0.42(3) 0.34(3) 0.118(15) 0.214(19)
C82 0.244(9) 0.129(6) 0.185(8) 0.033(6) 0.082(7) -0.004(6)
C83 0.344(14) 0.138(8) 0.304(14) 0.007(9) 0.136(12) -0.009(8)
C84 0.423(17) 0.212(11) 0.314(16) -0.059(10) 0.237(14) -0.077(11)
C85 0.59(4) 0.35(2) 0.53(4) -0.25(2) 0.22(3) -0.20(2)
C86 0.124(6) 0.154(6) 0.196(8) 0.057(6) 0.017(5) -0.016(4)
C87 0.140(6) 0.109(5) 0.227(9) 0.036(5) -0.001(5) -0.001(4)
C88 0.179(7) 0.110(5) 0.154(7) 0.018(4) -0.008(5) -0.018(4)
C89 0.202(7) 0.101(5) 0.158(7) 0.000(4) 0.044(6) 0.008(4)
N2 0.176(6) 0.106(4) 0.196(6) 0.045(4) 0.060(5) -0.001(4)
C90 0.131(11) 0.052(7) 0.112(9) -0.020(6) -0.006(8) -0.002(6)
C91 0.132(16) 0.106(13) 0.141(16) -0.006(12) 0.024(11) 0.011(11)
C92 0.183(14) 0.128(15) 0.084(11) -0.013(9) 0.049(9) 0.035(12)
C93 0.28(2) 0.112(11) 0.152(14) -0.041(10) 0.099(15) 0.001(12)
C94 0.111(9) 0.072(7) 0.088(7) 0.013(5) -0.002(6) -0.020(7)
C95 0.19(2) 0.066(10) 0.156(18) 0.043(11) 0.012(16) 0.004(12)
C96 0.38(5) 0.18(3) 0.18(3) 0.01(2) 0.00(3) -0.06(3)
C97 0.28(3) 0.25(3) 0.22(3) 0.11(2) -0.03(2) -0.11(2)
C98 0.153(10) 0.086(7) 0.099(8) -0.002(6) 0.024(7) -0.012(6)
C99 0.167(10) 0.071(11) 0.139(11) -0.001(6) 0.019(8) 0.003(6)
C100 0.307(18) 0.11(2) 0.084(7) 0.017(8) -0.005(9) -0.005(11)
C101 0.41(3) 0.19(2) 0.21(2) -0.016(16) -0.14(2) 0.065(19)
C102 0.133(12) 0.079(8) 0.169(12) -0.025(6) 0.008(8) 0.009(6)
C103 0.135(12) 0.111(14) 0.269(16) -0.052(10) 0.077(11) -0.023(8)
C104 0.186(16) 0.12(2) 0.36(2) 0.034(15) 0.090(15) -0.004(11)
C105 0.45(4) 0.17(4) 0.54(5) -0.01(3) -0.32(3) 0.00(2)
N3 0.124(6) 0.071(6) 0.098(5) 0.036(13) -0.003(4) 0.016(15)
C106 0.233(18) 0.049(7) 0.29(2) -0.026(11) 0.142(17) -0.006(9)
C107 0.204(17) 0.105(12) 0.32(2) -0.009(15) 0.134(17) 0.007(12)
C108 0.25(2) 0.105(11) 0.39(3) 0.045(16) 0.19(2) 0.011(13)
C109 0.38(4) 0.18(2) 0.35(4) 0.02(2) 0.21(3) -0.03(2)
C110 0.26(2) 0.095(10) 0.102(9) -0.010(6) 0.034(13) -0.014(12)
C111 0.26(2) 0.13(2) 0.129(10) -0.011(10) -0.002(14) 0.003(14)
C112 0.27(2) 0.16(3) 0.208(16) 0.003(16) -0.003(14) -0.044(18)
C113 0.37(4) 0.52(6) 0.51(6) 0.01(6) -0.04(4) 0.07(5)
C114 0.164(19) 0.25(2) 0.55(5) -0.25(3) 0.05(2) 0.030(15)
C115 0.21(2) 0.33(3) 0.59(5) -0.26(3) 0.09(3) 0.00(2)
C116 0.20(3) 0.41(4) 0.64(5) -0.25(4) 0.09(4) -0.03(3)
C117 0.35(5) 0.57(7) 0.66(8) -0.31(6) 0.04(6) 0.10(5)
C118 0.195(13) 0.073(9) 0.132(12) 0.013(8) 0.036(10) 0.017(6)
C119 0.31(2) 0.096(10) 0.134(14) -0.002(10) 0.025(14) -0.012(11)
C120 0.58(5) 0.04(2) 0.153(14) -0.011(8) 0.01(2) 0.028(18)
C121 0.41(4) 0.086(17) 0.40(4) 0.009(15) 0.17(3) -0.020(16)
N4 0.162(9) 0.069(6) 0.198(12) -0.058(17) 0.031(8) -0.03(2)

loop_
_atom_type_symbol
_atom_type_description
_atom_type_scat_dispersion_real
_atom_type_scat_dispersion_imag
_atom_type_scat_source
C C 0.0040 0.0019 'International Tables Vol C Tables 4.2.6.8 and 6.1.1.4'
H H 0.0000 0.0000 'International Tables Vol C Tables 4.2.6.8 and 6.1.1.4'
B B 0.0017 0.0008 'International Tables Vol C Tables 4.2.6.8 and 6.1.1.4'
N N 0.0076 0.0039 'International Tables Vol C Tables 4.2.6.8 and 6.1.1.4'
O O 0.0130 0.0070 'International Tables Vol C Tables 4.2.6.8 and 6.1.1.4'

loop_
_geom_angle_atom_site_label_1
_geom_angle_atom_site_label_2
_geom_angle_atom_site_label_3
_geom_angle
_geom_angle_site_symmetry_1
_geom_angle_site_symmetry_3
_geom_angle_publ_flag
C2 C1 C18 119.5(4) . . ?
C2 C1 H1 120.3 . . ?
C18 C1 H1 120.3 . . ?
C1 C2 O1 128.0(4) . . ?
C1 C2 C3 121.2(4) . . ?
O1 C2 C3 110.8(4) . . ?
C4 C3 O2 127.4(4) . . ?
C4 C3 C2 121.9(5) . . ?
O2 C3 C2 110.7(4) . . ?
C3 C4 C5 118.7(4) . . ?
C3 C4 H4 120.7 . . ?
C5 C4 H4 120.7 . . ?
C18 C5 C4 120.0(4) . . ?
C18 C5 C6 119.7(4) . . ?
C4 C5 C6 120.3(4) . . ?
C11 C6 C7 120.3(4) . . ?
C11 C6 C5 119.4(4) . . ?
C7 C6 C5 120.3(4) . . ?
C8 C7 C6 118.8(5) . . ?
C8 C7 H7 120.6 . . ?
C6 C7 H7 120.6 . . ?
C7 C8 O3 127.9(5) . . ?
C7 C8 C9 122.0(4) . . ?
O3 C8 C9 110.1(4) . . ?
C10 C9 O4 128.4(5) . . ?
C10 C9 C8 121.0(4) . . ?
O4 C9 C8 110.6(4) . . ?
C9 C10 C11 119.2(5) . . ?
C9 C10 H10 120.4 . . ?
C11 C10 H10 120.4 . . ?
C6 C11 C10 118.8(4) . . ?
C6 C11 C12 120.4(4) . . ?
C10 C11 C12 120.8(4) . . ?
C17 C12 C13 118.9(4) . . ?
C17 C12 C11 120.5(4) . . ?
C13 C12 C11 120.5(4) . . ?
C14 C13 C12 120.7(4) . . ?
C14 C13 H13 119.6 . . ?
C12 C13 H13 119.6 . . ?
O5 C14 C13 129.7(4) . . ?
O5 C14 C15 110.8(4) . . ?
C13 C14 C15 119.5(5) . . ?
C16 C15 O6 128.1(4) . . ?
C16 C15 C14 121.7(4) . . ?
O6 C15 C14 110.1(4) . . ?
C15 C16 C17 120.3(4) . . ?
C15 C16 H16 119.9 . . ?
C17 C16 H16 119.9 . . ?
C12 C17 C16 118.9(4) . . ?
C12 C17 C18 119.5(4) . . ?
C16 C17 C18 121.6(4) . . ?
C5 C18 C1 118.7(4) . . ?
C5 C18 C17 120.4(4) . . ?
C1 C18 C17 120.9(4) . . ?
C20 C19 C28 116.6(5) . . ?
C20 C19 C29 120.8(4) . . ?
C28 C19 C29 122.4(5) . . ?
O7 C20 C19 126.5(4) . . ?
O7 C20 C21 109.7(4) . . ?
C19 C20 C21 123.8(5) . . ?
O8 C21 C22 127.9(5) . . ?
O8 C21 C20 110.9(4) . . ?
C22 C21 C20 121.1(5) . . ?
C21 C22 C23 117.5(5) . . ?
C21 C22 H22 121.3 . . ?
C23 C22 H22 121.3 . . ?
C22 C23 C28 122.2(5) . . ?
C22 C23 C24 119.8(7) . . ?
C28 C23 C24 117.5(7) . . ?
C25 C24 C23 121.1(8) . . ?
C25 C24 H24 119.4 . . ?
C23 C24 H24 119.4 . . ?
C24 C25 C26 120.8(8) . . ?
C24 C25 H25 119.6 . . ?
C26 C25 H25 119.6 . . ?
C27 C26 C25 119.5(9) . . ?
C27 C26 H26 120.2 . . ?
C25 C26 H26 120.2 . . ?
C26 C27 C28 121.5(8) . . ?
C26 C27 H27 119.2 . . ?
C28 C27 H27 119.2 . . ?
C27 C28 C23 119.1(6) . . ?
C27 C28 C19 121.7(6) . . ?
C23 C28 C19 118.7(5) . . ?
C30 C29 C31 117.2(5) . . ?
C30 C29 C19 119.3(5) . . ?
C31 C29 C19 123.4(5) . . ?
C29 C30 C30 120.9(3) . 6_565 ?
C29 C30 H30 119.6 . . ?
C30 C30 H30 119.6 6_565 . ?
C31 C31 C29 121.9(3) 6_565 . ?
C31 C31 H31 119.1 6_565 . ?
C29 C31 H31 119.1 . . ?
C33 C32 C41 116.6(4) . . ?
C33 C32 C42 121.6(3) . . ?
C41 C32 C42 121.7(3) . . ?
O9 C33 C32 127.0(4) . . ?
O9 C33 C34 109.7(3) . . ?
C32 C33 C34 123.2(4) . . ?
C35 C34 O10 128.5(4) . . ?
C35 C34 C33 121.4(4) . . ?
O10 C34 C33 110.0(3) . . ?
C34 C35 C36 119.3(4) . . ?
C34 C35 H35 120.4 . . ?
C36 C35 H35 120.4 . . ?
C37 C36 C35 122.4(4) . . ?
C37 C36 C41 118.6(4) . . ?
C35 C36 C41 119.0(4) . . ?
C38 C37 C36 122.3(5) . . ?
C38 C37 H37 118.8 . . ?
C36 C37 H37 118.8 . . ?
C37 C38 C39 120.2(4) . . ?
C37 C38 H38 119.9 . . ?
C39 C38 H38 119.9 . . ?
C40 C39 C38 119.2(4) . . ?
C40 C39 H39 120.4 . . ?
C38 C39 H39 120.4 . . ?
C39 C40 C41 122.5(5) . . ?
C39 C40 H40 118.8 . . ?
C41 C40 H40 118.8 . . ?
C40 C41 C32 122.4(4) . . ?
C40 C41 C36 117.2(4) . . ?
C32 C41 C36 120.4(4) . . ?
C44 C42 C43 112.0(5) . . ?
C44 C42 C32 124.2(5) . . ?
C43 C42 C32 123.6(5) . . ?
C42 C43 C43 123.7(3) . 6_565 ?
C42 C43 H43 118.2 . . ?
C43 C43 H43 118.2 6_565 . ?
C42 C44 C44 124.1(3) . 6_565 ?
C42 C44 H44 117.9 . . ?
C44 C44 H44 117.9 6_565 . ?
C46 C45 C54 115.6(4) . . ?
C46 C45 C55 120.9(4) . . ?
C54 C45 C55 123.5(4) . . ?
O11 C46 C45 126.5(4) . . ?
O11 C46 C47 109.8(4) . . ?
C45 C46 C47 123.8(4) . . ?
C48 C47 O12 128.4(5) . . ?
C48 C47 C46 120.9(5) . . ?
O12 C47 C46 110.7(4) . . ?
C47 C48 C49 118.8(5) . . ?
C47 C48 H48 120.6 . . ?
C49 C48 H48 120.6 . . ?
C50 C49 C54 120.6(6) . . ?
C50 C49 C48 119.7(6) . . ?
C54 C49 C48 119.5(5) . . ?
C49 C50 C51 120.7(7) . . ?
C49 C50 H50 119.7 . . ?
C51 C50 H50 119.7 . . ?
C50 C51 C52 119.5(7) . . ?
C50 C51 H51 120.2 . . ?
C52 C51 H51 120.2 . . ?
C53 C52 C51 119.5(7) . . ?
C53 C52 H52 120.2 . . ?
C51 C52 H52 120.2 . . ?
C52 C53 C54 122.4(7) . . ?
C52 C53 H53 118.8 . . ?
C54 C53 H53 118.8 . . ?
C49 C54 C53 117.1(5) . . ?
C49 C54 C45 121.4(5) . . ?
C53 C54 C45 121.5(5) . . ?
C56 C55 C57 116.5(4) . . ?
C56 C55 C45 121.2(4) . . ?
C57 C55 C45 122.2(4) . . ?
C55 C56 C56 121.5(3) . 6_565 ?
C55 C56 H56 119.3 . . ?
C56 C56 H56 119.3 6_565 . ?
C57 C57 C55 121.9(3) 6_565 . ?
C57 C57 H57 119.0 6_565 . ?
C55 C57 H57 119.0 . . ?
O8 B1 O1 113.4(4) . . ?
O8 B1 O7 104.6(4) . . ?
O1 B1 O7 112.0(4) . . ?
O8 B1 O2 111.1(4) . . ?
O1 B1 O2 104.8(4) . . ?
O7 B1 O2 111.0(4) . . ?
O4 B2 O10 113.4(4) . . ?
O4 B2 O3 105.9(4) . . ?
O10 B2 O3 111.5(4) . . ?
O4 B2 O9 111.9(4) . . ?
O10 B2 O9 103.7(4) . . ?
O3 B2 O9 110.7(4) . . ?
O6 B3 O12 112.9(4) . . ?
O6 B3 O5 106.0(4) . . ?
O12 B3 O5 112.4(4) . . ?
O6 B3 O11 111.5(4) . . ?
O12 B3 O11 103.9(4) . . ?
O5 B3 O11 110.3(4) . . ?
C2 O1 B1 107.0(4) . . ?
C3 O2 B1 106.3(4) . . ?
C8 O3 B2 105.9(4) . . ?
C9 O4 B2 107.4(4) . . ?
C14 O5 B3 106.3(4) . . ?
C15 O6 B3 106.7(4) . . ?
C20 O7 B1 106.9(4) . . ?
C21 O8 B1 107.8(4) . . ?
C33 O9 B2 108.1(3) . . ?
C34 O10 B2 108.5(3) . . ?
C46 O11 B3 107.7(4) . . ?
C47 O12 B3 108.0(4) . . ?
C59 C58 N1 117.3(6) . . ?
C59 C58 H58A 108.0 . . ?
N1 C58 H58A 108.0 . . ?
C59 C58 H58B 108.0 . . ?
N1 C58 H58B 108.0 . . ?
H58A C58 H58B 107.2 . . ?
C58 C59 C60 111.4(6) . . ?
C58 C59 H59A 109.3 . . ?
C60 C59 H59A 109.3 . . ?
C58 C59 H59B 109.3 . . ?
C60 C59 H59B 109.3 . . ?
H59A C59 H59B 108.0 . . ?
C61 C60 C59 112.9(6) . . ?
C61 C60 H60A 109.0 . . ?
C59 C60 H60A 109.0 . . ?
C61 C60 H60B 109.0 . . ?
C59 C60 H60B 109.0 . . ?
H60A C60 H60B 107.8 . . ?
C60 C61 H61A 109.5 . . ?
C60 C61 H61B 109.5 . . ?
H61A C61 H61B 109.5 . . ?
C60 C61 H61C 109.5 . . ?
H61A C61 H61C 109.5 . . ?
H61B C61 H61C 109.5 . . ?
C63 C62 N1 115.6(8) . . ?
C63 C62 H62A 108.4 . . ?
N1 C62 H62A 108.4 . . ?
C63 C62 H62B 108.4 . . ?
N1 C62 H62B 108.4 . . ?
H62A C62 H62B 107.4 . . ?
C62 C63 C64 114.5(10) . . ?
C62 C63 H63A 108.6 . . ?
C64 C63 H63A 108.6 . . ?
C62 C63 H63B 108.6 . . ?
C64 C63 H63B 108.6 . . ?
H63A C63 H63B 107.6 . . ?
C65 C64 C63 118.6(13) . . ?
C65 C64 H64A 107.7 . . ?
C63 C64 H64A 107.7 . . ?
C65 C64 H64B 107.7 . . ?
C63 C64 H64B 107.7 . . ?
H64A C64 H64B 107.1 . . ?
C64 C65 H65A 109.5 . . ?
C64 C65 H65B 109.5 . . ?
H65A C65 H65B 109.5 . . ?
C64 C65 H65C 109.5 . . ?
H65A C65 H65C 109.5 . . ?
H65B C65 H65C 109.5 . . ?
C67 C66 N1 111.9(7) . . ?
C67 C66 H66A 109.2 . . ?
N1 C66 H66A 109.2 . . ?
C67 C66 H66B 109.2 . . ?
N1 C66 H66B 109.2 . . ?
H66A C66 H66B 107.9 . . ?
C66 C67 C68 107.2(10) . . ?
C66 C67 H67A 110.3 . . ?
C68 C67 H67A 110.3 . . ?
C66 C67 H67B 110.3 . . ?
C68 C67 H67B 110.3 . . ?
H67A C67 H67B 108.5 . . ?
C69 C68 C67 98.3(14) . . ?
C69 C68 H68A 112.1 . . ?
C67 C68 H68A 112.1 . . ?
C69 C68 H68B 112.1 . . ?
C67 C68 H68B 112.1 . . ?
H68A C68 H68B 109.7 . . ?
C68 C69 H69A 109.5 . . ?
C68 C69 H69B 109.5 . . ?
H69A C69 H69B 109.5 . . ?
C68 C69 H69C 109.5 . . ?
H69A C69 H69C 109.5 . . ?
H69B C69 H69C 109.5 . . ?
C71 C70 N1 112.3(7) . . ?
C71 C70 H70A 109.1 . . ?
N1 C70 H70A 109.1 . . ?
C71 C70 H70B 109.1 . . ?
N1 C70 H70B 109.1 . . ?
H70A C70 H70B 107.9 . . ?
C72 C71 C70 112.9(8) . . ?
C72 C71 H71A 109.0 . . ?
C70 C71 H71A 109.0 . . ?
C72 C71 H71B 109.0 . . ?
C70 C71 H71B 109.0 . . ?
H71A C71 H71B 107.8 . . ?
C73 C72 C71 118.9(9) . . ?
C73 C72 H72A 107.6 . . ?
C71 C72 H72A 107.6 . . ?
C73 C72 H72B 107.6 . . ?
C71 C72 H72B 107.6 . . ?
H72A C72 H72B 107.0 . . ?
C72 C73 H73A 109.5 . . ?
C72 C73 H73B 109.5 . . ?
H73A C73 H73B 109.5 . . ?
C72 C73 H73C 109.5 . . ?
H73A C73 H73C 109.5 . . ?
H73B C73 H73C 109.5 . . ?
C62 N1 C58 109.6(6) . . ?
C62 N1 C70 107.4(6) . . ?
C58 N1 C70 110.5(5) . . ?
C62 N1 C66 111.1(6) . . ?
C58 N1 C66 107.7(6) . . ?
C70 N1 C66 110.7(6) . . ?
C75 C74 N2 115.8(7) . . ?
C75 C74 H74A 108.3 . . ?
N2 C74 H74A 108.3 . . ?
C75 C74 H74B 108.3 . . ?
N2 C74 H74B 108.3 . . ?
H74A C74 H74B 107.4 . . ?
C74 C75 C76 109.7(8) . . ?
C74 C75 H75A 109.7 . . ?
C76 C75 H75A 109.7 . . ?
C74 C75 H75B 109.7 . . ?
C76 C75 H75B 109.7 . . ?
H75A C75 H75B 108.2 . . ?
C75 C76 C77 113.5(9) . . ?
C75 C76 H76A 108.9 . . ?
C77 C76 H76A 108.9 . . ?
C75 C76 H76B 108.9 . . ?
C77 C76 H76B 108.9 . . ?
H76A C76 H76B 107.7 . . ?
C76 C77 H77A 109.5 . . ?
C76 C77 H77B 109.5 . . ?
H77A C77 H77B 109.5 . . ?
C76 C77 H77C 109.5 . . ?
H77A C77 H77C 109.5 . . ?
H77B C77 H77C 109.5 . . ?
C79 C78 N2 116.4(7) . . ?
C79 C78 H78A 108.2 . . ?
N2 C78 H78A 108.2 . . ?
C79 C78 H78B 108.2 . . ?
N2 C78 H78B 108.2 . . ?
H78A C78 H78B 107.3 . . ?
C78 C79 C80 107.5(8) . . ?
C78 C79 H79A 110.2 . . ?
C80 C79 H79A 110.2 . . ?
C78 C79 H79B 110.2 . . ?
C80 C79 H79B 110.2 . . ?
H79A C79 H79B 108.5 . . ?
C81 C80 C79 106.6(11) . . ?
C81 C80 H80A 110.4 . . ?
C79 C80 H80A 110.4 . . ?
C81 C80 H80B 110.4 . . ?
C79 C80 H80B 110.4 . . ?
H80A C80 H80B 108.6 . . ?
C80 C81 H81A 109.5 . . ?
C80 C81 H81B 109.5 . . ?
H81A C81 H81B 109.5 . . ?
C80 C81 H81C 109.5 . . ?
H81A C81 H81C 109.5 . . ?
H81B C81 H81C 109.5 . . ?
N2 C82 C83 115.7(7) . . ?
N2 C82 H82A 108.4 . . ?
C83 C82 H82A 108.4 . . ?
N2 C82 H82B 108.4 . . ?
C83 C82 H82B 108.4 . . ?
H82A C82 H82B 107.4 . . ?
C82 C83 C84 110.6(9) . . ?
C82 C83 H83A 109.5 . . ?
C84 C83 H83A 109.5 . . ?
C82 C83 H83B 109.5 . . ?
C84 C83 H83B 109.5 . . ?
H83A C83 H83B 108.1 . . ?
C85 C84 C83 119.8(14) . . ?
C85 C84 H84A 107.4 . . ?
C83 C84 H84A 107.4 . . ?
C85 C84 H84B 107.4 . . ?
C83 C84 H84B 107.4 . . ?
H84A C84 H84B 106.9 . . ?
C84 C85 H85A 109.5 . . ?
C84 C85 H85B 109.5 . . ?
H85A C85 H85B 109.5 . . ?
C84 C85 H85C 109.5 . . ?
H85A C85 H85C 109.5 . . ?
H85B C85 H85C 109.5 . . ?
C87 C86 N2 115.7(6) . . ?
C87 C86 H86A 108.4 . . ?
N2 C86 H86A 108.4 . . ?
C87 C86 H86B 108.4 . . ?
N2 C86 H86B 108.4 . . ?
H86A C86 H86B 107.4 . . ?
C86 C87 C88 112.2(6) . . ?
C86 C87 H87A 109.2 . . ?
C88 C87 H87A 109.2 . . ?
C86 C87 H87B 109.2 . . ?
C88 C87 H87B 109.2 . . ?
H87A C87 H87B 107.9 . . ?
C89 C88 C87 114.7(7) . . ?
C89 C88 H88A 108.6 . . ?
C87 C88 H88A 108.6 . . ?
C89 C88 H88B 108.6 . . ?
C87 C88 H88B 108.6 . . ?
H88A C88 H88B 107.6 . . ?
C88 C89 H89A 109.5 . . ?
C88 C89 H89B 109.5 . . ?
H89A C89 H89B 109.5 . . ?
C88 C89 H89C 109.5 . . ?
H89A C89 H89C 109.5 . . ?
H89B C89 H89C 109.5 . . ?
C78 N2 C74 109.8(8) . . ?
C78 N2 C82 111.5(7) . . ?
C74 N2 C82 108.0(6) . . ?
C78 N2 C86 106.7(5) . . ?
C74 N2 C86 110.1(6) . . ?
C82 N2 C86 110.9(7) . . ?
N3 C90 C91 114.8(11) . . ?
N3 C90 H90A 108.6 . . ?
C91 C90 H90A 108.6 . . ?
N3 C90 H90B 108.6 . . ?
C91 C90 H90B 108.6 . . ?
H90A C90 H90B 107.6 . . ?
C92 C91 C90 112.4(15) . . ?
C92 C91 H91A 109.1 . . ?
C90 C91 H91A 109.1 . . ?
C92 C91 H91B 109.1 . . ?
C90 C91 H91B 109.1 . . ?
H91A C91 H91B 107.9 . . ?
C91 C92 C93 118.4(17) . . ?
C91 C92 H92A 107.7 . . ?
C93 C92 H92A 107.7 . . ?
C91 C92 H92B 107.7 . . ?
C93 C92 H92B 107.7 . . ?
H92A C92 H92B 107.1 . . ?
C92 C93 H93A 109.5 . . ?
C92 C93 H93B 109.5 . . ?
H93A C93 H93B 109.5 . . ?
C92 C93 H93C 109.5 . . ?
H93A C93 H93C 109.5 . . ?
H93B C93 H93C 109.5 . . ?
C95 C94 N3 115.6(13) . . ?
C95 C94 H94A 108.4 . . ?
N3 C94 H94A 108.4 . . ?
C95 C94 H94B 108.4 . . ?
N3 C94 H94B 108.4 . . ?
H94A C94 H94B 107.4 . . ?
C94 C95 C96 117.4(19) . . ?
C94 C95 H95A 108.0 . . ?
C96 C95 H95A 108.0 . . ?
C94 C95 H95B 108.0 . . ?
C96 C95 H95B 108.0 . . ?
H95A C95 H95B 107.2 . . ?
C97 C96 C95 115(2) . . ?
C97 C96 H96A 108.6 . . ?
C95 C96 H96A 108.6 . . ?
C97 C96 H96B 108.6 . . ?
C95 C96 H96B 108.6 . . ?
H96A C96 H96B 107.6 . . ?
C96 C97 H97A 109.5 . . ?
C96 C97 H97B 109.5 . . ?
H97A C97 H97B 109.5 . . ?
C96 C97 H97C 109.5 . . ?
H97A C97 H97C 109.5 . . ?
H97B C97 H97C 109.5 . . ?
C99 C98 N3 115.7(9) . . ?
C99 C98 H98A 108.4 . . ?
N3 C98 H98A 108.4 . . ?
C99 C98 H98B 108.4 . . ?
N3 C98 H98B 108.4 . . ?
H98A C98 H98B 107.4 . . ?
C98 C99 C100 107.1(9) . . ?
C98 C99 H99A 110.3 . . ?
C100 C99 H99A 110.3 . . ?
C98 C99 H99B 110.3 . . ?
C100 C99 H99B 110.3 . . ?
H99A C99 H99B 108.5 . . ?
C101 C100 C99 106.7(12) . . ?
C101 C100 H10A 110.4 . . ?
C99 C100 H10A 110.4 . . ?
C101 C100 H10B 110.4 . . ?
C99 C100 H10B 110.4 . . ?
H10A C100 H10B 108.6 . . ?
C100 C101 H10C 109.5 . . ?
C100 C101 H10D 109.5 . . ?
H10C C101 H10D 109.5 . . ?
C100 C101 H10E 109.5 . . ?
H10C C101 H10E 109.5 . . ?
H10D C101 H10E 109.5 . . ?
C103 C102 N3 111.4(10) . . ?
C103 C102 H10F 109.3 . . ?
N3 C102 H10F 109.3 . . ?
C103 C102 H10G 109.3 . . ?
N3 C102 H10G 109.3 . . ?
H10F C102 H10G 108.0 . . ?
C104 C103 C102 125.5(14) . . ?
C104 C103 H10H 105.9 . . ?
C102 C103 H10H 105.9 . . ?
C104 C103 H10I 105.9 . . ?
C102 C103 H10I 105.9 . . ?
H10H C103 H10I 106.3 . . ?
C105 C104 C103 132(2) . . ?
C105 C104 H10J 104.3 . . ?
C103 C104 H10J 104.3 . . ?
C105 C104 H10K 104.3 . . ?
C103 C104 H10K 104.3 . . ?
H10J C104 H10K 105.6 . . ?
C104 C105 H10L 109.5 . . ?
C104 C105 H10M 109.5 . . ?
H10L C105 H10M 109.5 . . ?
C104 C105 H10N 109.5 . . ?
H10L C105 H10N 109.5 . . ?
H10M C105 H10N 109.5 . . ?
C90 N3 C94 115.7(8) . . ?
C90 N3 C102 108.4(9) . . ?
C94 N3 C102 107.7(11) . . ?
C90 N3 C98 106.3(11) . . ?
C94 N3 C98 106.4(8) . . ?
C102 N3 C98 112.5(8) . . ?
C107 C106 N4 116.4(15) . . ?
C107 C106 H10O 108.2 . . ?
N4 C106 H10O 108.2 . . ?
C107 C106 H10P 108.2 . . ?
N4 C106 H10P 108.2 . . ?
H10O C106 H10P 107.4 . . ?
C106 C107 C108 114.6(18) . . ?
C106 C107 H10Q 108.6 . . ?
C108 C107 H10Q 108.6 . . ?
C106 C107 H10R 108.6 . . ?
C108 C107 H10R 108.6 . . ?
H10Q C107 H10R 107.6 . . ?
C107 C108 C109 116(2) . . ?
C107 C108 H10S 108.3 . . ?
C109 C108 H10S 108.3 . . ?
C107 C108 H10T 108.3 . . ?
C109 C108 H10T 108.3 . . ?
H10S C108 H10T 107.4 . . ?
C108 C109 H10U 109.5 . . ?
C108 C109 H10V 109.5 . . ?
H10U C109 H10V 109.5 . . ?
C108 C109 H10W 109.5 . . ?
H10U C109 H10W 109.5 . . ?
H10V C109 H10W 109.5 . . ?
C111 C110 N4 118.5(12) . . ?
C111 C110 H11A 107.7 . . ?
N4 C110 H11A 107.7 . . ?
C111 C110 H11B 107.7 . . ?
N4 C110 H11B 107.7 . . ?
H11A C110 H11B 107.1 . . ?
C110 C111 C112 114.4(14) . . ?
C110 C111 H11C 108.7 . . ?
C112 C111 H11C 108.7 . . ?
C110 C111 H11D 108.7 . . ?
C112 C111 H11D 108.7 . . ?
H11C C111 H11D 107.6 . . ?
C113 C112 C111 118(2) . . ?
C113 C112 H11E 107.9 . . ?
C111 C112 H11E 107.9 . . ?
C113 C112 H11F 107.9 . . ?
C111 C112 H11F 107.9 . . ?
H11E C112 H11F 107.2 . . ?
C112 C113 H11G 109.5 . . ?
C112 C113 H11H 109.5 . . ?
H11G C113 H11H 109.5 . . ?
C112 C113 H11I 109.5 . . ?
H11G C113 H11I 109.5 . . ?
H11H C113 H11I 109.5 . . ?
C115 C114 N4 115.9(17) . . ?
C115 C114 H11J 108.3 . . ?
N4 C114 H11J 108.3 . . ?
C115 C114 H11K 108.3 . . ?
N4 C114 H11K 108.3 . . ?
H11J C114 H11K 107.4 . . ?
C114 C115 C116 107(2) . . ?
C114 C115 H11L 110.4 . . ?
C116 C115 H11L 110.4 . . ?
C114 C115 H11M 110.4 . . ?
C116 C115 H11M 110.4 . . ?
H11L C115 H11M 108.6 . . ?
C117 C116 C115 104(2) . . ?
C117 C116 H11N 111.0 . . ?
C115 C116 H11N 111.0 . . ?
C117 C116 H11O 111.0 . . ?
C115 C116 H11O 111.0 . . ?
H11N C116 H11O 109.0 . . ?
C116 C117 H11P 109.5 . . ?
C116 C117 H11Q 109.5 . . ?
H11P C117 H11Q 109.5 . . ?
C116 C117 H11R 109.5 . . ?
H11P C117 H11R 109.5 . . ?
H11Q C117 H11R 109.5 . . ?
C119 C118 N4 113.8(10) . . ?
C119 C118 H11S 108.8 . . ?
N4 C118 H11S 108.8 . . ?
C119 C118 H11T 108.8 . . ?
N4 C118 H11T 108.8 . . ?
H11S C118 H11T 107.7 . . ?
C120 C119 C118 120.1(14) . . ?
C120 C119 H11U 107.3 . . ?
C118 C119 H11U 107.3 . . ?
C120 C119 H11V 107.3 . . ?
C118 C119 H11V 107.3 . . ?
H11U C119 H11V 106.9 . . ?
C121 C120 C119 121(2) . . ?
C121 C120 H12A 107.1 . . ?
C119 C120 H12A 107.1 . . ?
C121 C120 H12B 107.1 . . ?
C119 C120 H12B 107.1 . . ?
H12A C120 H12B 106.8 . . ?
C120 C121 H12C 109.5 . . ?
C120 C121 H12D 109.5 . . ?
H12C C121 H12D 109.5 . . ?
C120 C121 H12E 109.5 . . ?
H12C C121 H12E 109.5 . . ?
H12D C121 H12E 109.5 . . ?
C106 N4 C110 106.0(14) . . ?
C106 N4 C118 114.0(10) . . ?
C110 N4 C118 108.2(9) . . ?
C106 N4 C114 109.0(11) . . ?
C110 N4 C114 102.3(11) . . ?
C118 N4 C114 116.2(17) . . ?

loop_
_geom_bond_atom_site_label_1
_geom_bond_atom_site_label_2
_geom_bond_distance
_geom_bond_site_symmetry_2
_geom_bond_publ_flag
C1 C2 1.356(6) . ?
C1 C18 1.435(6) . ?
C1 H1 0.9500 . ?
C2 O1 1.363(5) . ?
C2 C3 1.395(6) . ?
C3 C4 1.360(6) . ?
C3 O2 1.367(5) . ?
C4 C5 1.425(6) . ?
C4 H4 0.9500 . ?
C5 C18 1.415(6) . ?
C5 C6 1.461(6) . ?
C6 C11 1.402(6) . ?
C6 C7 1.417(6) . ?
C7 C8 1.352(6) . ?
C7 H7 0.9500 . ?
C8 O3 1.375(5) . ?
C8 C9 1.398(7) . ?
C9 C10 1.351(6) . ?
C9 O4 1.361(5) . ?
C10 C11 1.441(6) . ?
C10 H10 0.9500 . ?
C11 C12 1.451(6) . ?
C12 C17 1.402(6) . ?
C12 C13 1.424(6) . ?
C13 C14 1.365(6) . ?
C13 H13 0.9500 . ?
C14 O5 1.354(5) . ?
C14 C15 1.401(6) . ?
C15 C16 1.345(6) . ?
C15 O6 1.371(5) . ?
C16 C17 1.424(6) . ?
C16 H16 0.9500 . ?
C17 C18 1.448(6) . ?
C19 C20 1.359(7) . ?
C19 C28 1.448(7) . ?
C19 C29 1.474(7) . ?
C20 O7 1.352(5) . ?
C20 C21 1.409(7) . ?
C21 O8 1.329(6) . ?
C21 C22 1.358(8) . ?
C22 C23 1.411(9) . ?
C22 H22 0.9500 . ?
C23 C28 1.419(8) . ?
C23 C24 1.446(10) . ?
C24 C25 1.337(12) . ?
C24 H24 0.9500 . ?
C25 C26 1.414(13) . ?
C25 H25 0.9500 . ?
C26 C27 1.361(10) . ?
C26 H26 0.9500 . ?
C27 C28 1.402(9) . ?
C27 H27 0.9500 . ?
C29 C30 1.389(7) . ?
C29 C31 1.399(8) . ?
C30 C30 1.412(10) 6_565 ?
C30 H30 0.9500 . ?
C31 C31 1.360(12) 6_565 ?
C31 H31 0.9500 . ?
C32 C33 1.359(5) . ?
C32 C41 1.434(5) . ?
C32 C42 1.458(6) . ?
C33 O9 1.354(5) . ?
C33 C34 1.427(6) . ?
C34 C35 1.326(6) . ?
C34 O10 1.355(5) . ?
C35 C36 1.436(6) . ?
C35 H35 0.9500 . ?
C36 C37 1.397(6) . ?
C36 C41 1.441(6) . ?
C37 C38 1.340(7) . ?
C37 H37 0.9500 . ?
C38 C39 1.404(7) . ?
C38 H38 0.9500 . ?
C39 C40 1.373(6) . ?
C39 H39 0.9500 . ?
C40 C41 1.395(6) . ?
C40 H40 0.9500 . ?
C42 C44 1.301(7) . ?
C42 C43 1.336(8) . ?
C43 C43 1.382(11) 6_565 ?
C43 H43 0.9500 . ?
C44 C44 1.405(12) 6_565 ?
C44 H44 0.9500 . ?
C45 C46 1.370(6) . ?
C45 C54 1.441(7) . ?
C45 C55 1.470(6) . ?
C46 O11 1.348(5) . ?
C46 C47 1.420(7) . ?
C47 C48 1.351(7) . ?
C47 O12 1.356(6) . ?
C48 C49 1.433(8) . ?
C48 H48 0.9500 . ?
C49 C50 1.392(8) . ?
C49 C54 1.420(8) . ?
C50 C51 1.402(11) . ?
C50 H50 0.9500 . ?
C51 C52 1.410(11) . ?
C51 H51 0.9500 . ?
C52 C53 1.373(9) . ?
C52 H52 0.9500 . ?
C53 C54 1.425(8) . ?
C53 H53 0.9500 . ?
C55 C56 1.374(6) . ?
C55 C57 1.408(6) . ?
C56 C56 1.393(9) 6_565 ?
C56 H56 0.9500 . ?
C57 C57 1.340(9) 6_565 ?
C57 H57 0.9500 . ?
B1 O8 1.468(7) . ?
B1 O1 1.481(7) . ?
B1 O7 1.488(6) . ?
B1 O2 1.500(7) . ?
B2 O4 1.453(7) . ?
B2 O10 1.483(6) . ?
B2 O3 1.491(7) . ?
B2 O9 1.501(6) . ?
B3 O6 1.461(7) . ?
B3 O12 1.475(7) . ?
B3 O5 1.487(7) . ?
B3 O11 1.516(6) . ?
C58 C59 1.467(8) . ?
C58 N1 1.516(7) . ?
C58 H58A 0.9900 . ?
C58 H58B 0.9900 . ?
C59 C60 1.493(8) . ?
C59 H59A 0.9900 . ?
C59 H59B 0.9900 . ?
C60 C61 1.487(8) . ?
C60 H60A 0.9900 . ?
C60 H60B 0.9900 . ?
C61 H61A 0.9800 . ?
C61 H61B 0.9800 . ?
C61 H61C 0.9800 . ?
C62 C63 1.468(11) . ?
C62 N1 1.506(8) . ?
C62 H62A 0.9900 . ?
C62 H62B 0.9900 . ?
C63 C64 1.521(12) . ?
C63 H63A 0.9900 . ?
C63 H63B 0.9900 . ?
C64 C65 1.518(17) . ?
C64 H64A 0.9900 . ?
C64 H64B 0.9900 . ?
C65 H65A 0.9800 . ?
C65 H65B 0.9800 . ?
C65 H65C 0.9800 . ?
C66 C67 1.516(11) . ?
C66 N1 1.563(8) . ?
C66 H66A 0.9900 . ?
C66 H66B 0.9900 . ?
C67 C68 1.613(14) . ?
C67 H67A 0.9900 . ?
C67 H67B 0.9900 . ?
C68 C69 1.49(2) . ?
C68 H68A 0.9900 . ?
C68 H68B 0.9900 . ?
C69 H69A 0.9800 . ?
C69 H69B 0.9800 . ?
C69 H69C 0.9800 . ?
C70 C71 1.491(9) . ?
C70 N1 1.554(9) . ?
C70 H70A 0.9900 . ?
C70 H70B 0.9900 . ?
C71 C72 1.469(11) . ?
C71 H71A 0.9900 . ?
C71 H71B 0.9900 . ?
C72 C73 1.429(11) . ?
C72 H72A 0.9900 . ?
C72 H72B 0.9900 . ?
C73 H73A 0.9800 . ?
C73 H73B 0.9800 . ?
C73 H73C 0.9800 . ?
C74 C75 1.442(10) . ?
C74 N2 1.501(9) . ?
C74 H74A 0.9900 . ?
C74 H74B 0.9900 . ?
C75 C76 1.529(11) . ?
C75 H75A 0.9900 . ?
C75 H75B 0.9900 . ?
C76 C77 1.557(13) . ?
C76 H76A 0.9900 . ?
C76 H76B 0.9900 . ?
C77 H77A 0.9800 . ?
C77 H77B 0.9800 . ?
C77 H77C 0.9800 . ?
C78 C79 1.459(11) . ?
C78 N2 1.484(8) . ?
C78 H78A 0.9900 . ?
C78 H78B 0.9900 . ?
C79 C80 1.621(12) . ?
C79 H79A 0.9900 . ?
C79 H79B 0.9900 . ?
C80 C81 1.55(2) . ?
C80 H80A 0.9900 . ?
C80 H80B 0.9900 . ?
C81 H81A 0.9800 . ?
C81 H81B 0.9800 . ?
C81 H81C 0.9800 . ?
C82 N2 1.521(10) . ?
C82 C83 1.561(13) . ?
C82 H82A 0.9900 . ?
C82 H82B 0.9900 . ?
C83 C84 1.572(16) . ?
C83 H83A 0.9900 . ?
C83 H83B 0.9900 . ?
C84 C85 1.476(19) . ?
C84 H84A 0.9900 . ?
C84 H84B 0.9900 . ?
C85 H85A 0.9800 . ?
C85 H85B 0.9800 . ?
C85 H85C 0.9800 . ?
C86 C87 1.470(9) . ?
C86 N2 1.612(9) . ?
C86 H86A 0.9900 . ?
C86 H86B 0.9900 . ?
C87 C88 1.494(9) . ?
C87 H87A 0.9900 . ?
C87 H87B 0.9900 . ?
C88 C89 1.472(10) . ?
C88 H88A 0.9900 . ?
C88 H88B 0.9900 . ?
C89 H89A 0.9800 . ?
C89 H89B 0.9800 . ?
C89 H89C 0.9800 . ?
C90 N3 1.499(15) . ?
C90 C91 1.505(16) . ?
C90 H90A 0.9900 . ?
C90 H90B 0.9900 . ?
C91 C92 1.471(18) . ?
C91 H91A 0.9900 . ?
C91 H91B 0.9900 . ?
C92 C93 1.519(17) . ?
C92 H92A 0.9900 . ?
C92 H92B 0.9900 . ?
C93 H93A 0.9800 . ?
C93 H93B 0.9800 . ?
C93 H93C 0.9800 . ?
C94 C95 1.469(16) . ?
C94 N3 1.500(13) . ?
C94 H94A 0.9900 . ?
C94 H94B 0.9900 . ?
C95 C96 1.51(2) . ?
C95 H95A 0.9900 . ?
C95 H95B 0.9900 . ?
C96 C97 1.51(2) . ?
C96 H96A 0.9900 . ?
C96 H96B 0.9900 . ?
C97 H97A 0.9800 . ?
C97 H97B 0.9800 . ?
C97 H97C 0.9800 . ?
C98 C99 1.521(11) . ?
C98 N3 1.557(12) . ?
C98 H98A 0.9900 . ?
C98 H98B 0.9900 . ?
C99 C100 1.559(15) . ?
C99 H99A 0.9900 . ?
C99 H99B 0.9900 . ?
C100 C101 1.47(2) . ?
C100 H10A 0.9900 . ?
C100 H10B 0.9900 . ?
C101 H10C 0.9800 . ?
C101 H10D 0.9800 . ?
C101 H10E 0.9800 . ?
C102 C103 1.472(12) . ?
C102 N3 1.552(12) . ?
C102 H10F 0.9900 . ?
C102 H10G 0.9900 . ?
C103 C104 1.413(15) . ?
C103 H10H 0.9900 . ?
C103 H10I 0.9900 . ?
C104 C105 1.381(17) . ?
C104 H10J 0.9900 . ?
C104 H10K 0.9900 . ?
C105 H10L 0.9800 . ?
C105 H10M 0.9800 . ?
C105 H10N 0.9800 . ?
C106 C107 1.468(17) . ?
C106 N4 1.512(14) . ?
C106 H10O 0.9900 . ?
C106 H10P 0.9900 . ?
C107 C108 1.488(18) . ?
C107 H10Q 0.9900 . ?
C107 H10R 0.9900 . ?
C108 C109 1.512(19) . ?
C108 H10S 0.9900 . ?
C108 H10T 0.9900 . ?
C109 H10U 0.9800 . ?
C109 H10V 0.9800 . ?
C109 H10W 0.9800 . ?
C110 C111 1.460(15) . ?
C110 N4 1.529(14) . ?
C110 H11A 0.9900 . ?
C110 H11B 0.9900 . ?
C111 C112 1.541(18) . ?
C111 H11C 0.9900 . ?
C111 H11D 0.9900 . ?
C112 C113 1.52(2) . ?
C112 H11E 0.9900 . ?
C112 H11F 0.9900 . ?
C113 H11G 0.9800 . ?
C113 H11H 0.9800 . ?
C113 H11I 0.9800 . ?
C114 C115 1.512(18) . ?
C114 N4 1.558(14) . ?
C114 H11J 0.9900 . ?
C114 H11K 0.9900 . ?
C115 C116 1.60(2) . ?
C115 H11L 0.9900 . ?
C115 H11M 0.9900 . ?
C116 C117 1.50(3) . ?
C116 H11N 0.9900 . ?
C116 H11O 0.9900 . ?
C117 H11P 0.9800 . ?
C117 H11Q 0.9800 . ?
C117 H11R 0.9800 . ?
C118 C119 1.474(12) . ?
C118 N4 1.553(13) . ?
C118 H11S 0.9900 . ?
C118 H11T 0.9900 . ?
C119 C120 1.461(16) . ?
C119 H11U 0.9900 . ?
C119 H11V 0.9900 . ?
C120 C121 1.408(18) . ?
C120 H12A 0.9900 . ?
C120 H12B 0.9900 . ?
C121 H12C 0.9800 . ?
C121 H12D 0.9800 . ?
C121 H12E 0.9800 . ?

loop_
_geom_torsion_atom_site_label_1
_geom_torsion_atom_site_label_2
_geom_torsion_atom_site_label_3
_geom_torsion_atom_site_label_4
_geom_torsion
_geom_torsion_site_symmetry_1
_geom_torsion_site_symmetry_2
_geom_torsion_site_symmetry_3
_geom_torsion_site_symmetry_4
_geom_torsion_publ_flag
C18 C1 C2 O1 -178.8(3) . . . . ?
C18 C1 C2 C3 1.6(6) . . . . ?
C1 C2 C3 C4 -1.2(6) . . . . ?
O1 C2 C3 C4 179.1(3) . . . . ?
C1 C2 C3 O2 178.7(3) . . . . ?
O1 C2 C3 O2 -1.0(5) . . . . ?
O2 C3 C4 C5 178.8(4) . . . . ?
C2 C3 C4 C5 -1.4(6) . . . . ?
C3 C4 C5 C18 3.4(5) . . . . ?
C3 C4 C5 C6 -176.2(3) . . . . ?
C18 C5 C6 C11 3.1(5) . . . . ?
C4 C5 C6 C11 -177.2(3) . . . . ?
C18 C5 C6 C7 -177.0(3) . . . . ?
C4 C5 C6 C7 2.7(5) . . . . ?
C11 C6 C7 C8 -1.6(5) . . . . ?
C5 C6 C7 C8 178.5(3) . . . . ?
C6 C7 C8 O3 -178.2(3) . . . . ?
C6 C7 C8 C9 2.6(6) . . . . ?
C7 C8 C9 C10 -1.2(6) . . . . ?
O3 C8 C9 C10 179.5(3) . . . . ?
C7 C8 C9 O4 179.5(3) . . . . ?
O3 C8 C9 O4 0.2(4) . . . . ?
O4 C9 C10 C11 177.9(3) . . . . ?
C8 C9 C10 C11 -1.2(6) . . . . ?
C7 C6 C11 C10 -0.8(5) . . . . ?
C5 C6 C11 C10 179.2(3) . . . . ?
C7 C6 C11 C12 178.2(3) . . . . ?
C5 C6 C11 C12 -1.9(5) . . . . ?
C9 C10 C11 C6 2.1(5) . . . . ?
C9 C10 C11 C12 -176.8(3) . . . . ?
C6 C11 C12 C17 -0.6(5) . . . . ?
C10 C11 C12 C17 178.3(3) . . . . ?
C6 C11 C12 C13 -177.7(3) . . . . ?
C10 C11 C12 C13 1.2(5) . . . . ?
C17 C12 C13 C14 0.5(5) . . . . ?
C11 C12 C13 C14 177.6(3) . . . . ?
C12 C13 C14 O5 -177.7(4) . . . . ?
C12 C13 C14 C15 -0.6(6) . . . . ?
O5 C14 C15 C16 178.2(3) . . . . ?
C13 C14 C15 C16 0.6(6) . . . . ?
O5 C14 C15 O6 -2.3(5) . . . . ?
C13 C14 C15 O6 -179.9(3) . . . . ?
O6 C15 C16 C17 -179.9(3) . . . . ?
C14 C15 C16 C17 -0.5(6) . . . . ?
C13 C12 C17 C16 -0.3(5) . . . . ?
C11 C12 C17 C16 -177.5(3) . . . . ?
C13 C12 C17 C18 179.1(3) . . . . ?
C11 C12 C17 C18 1.9(5) . . . . ?
C15 C16 C17 C12 0.4(5) . . . . ?
C15 C16 C17 C18 -179.0(3) . . . . ?
C4 C5 C18 C1 -3.0(5) . . . . ?
C6 C5 C18 C1 176.7(3) . . . . ?
C4 C5 C18 C17 178.5(3) . . . . ?
C6 C5 C18 C17 -1.8(5) . . . . ?
C2 C1 C18 C5 0.5(5) . . . . ?
C2 C1 C18 C17 179.0(3) . . . . ?
C12 C17 C18 C5 -0.7(5) . . . . ?
C16 C17 C18 C5 178.7(3) . . . . ?
C12 C17 C18 C1 -179.2(3) . . . . ?
C16 C17 C18 C1 0.2(5) . . . . ?
C28 C19 C20 O7 -179.0(6) . . . . ?
C29 C19 C20 O7 -4.3(9) . . . . ?
C28 C19 C20 C21 2.6(9) . . . . ?
C29 C19 C20 C21 177.3(5) . . . . ?
O7 C20 C21 O8 1.4(6) . . . . ?
C19 C20 C21 O8 -180.0(5) . . . . ?
O7 C20 C21 C22 -179.2(6) . . . . ?
C19 C20 C21 C22 -0.6(9) . . . . ?
O8 C21 C22 C23 176.7(7) . . . . ?
C20 C21 C22 C23 -2.7(10) . . . . ?
C21 C22 C23 C28 3.9(13) . . . . ?
C21 C22 C23 C24 175.3(9) . . . . ?
C22 C23 C24 C25 -176.1(14) . . . . ?
C28 C23 C24 C25 -4(2) . . . . ?
C23 C24 C25 C26 5(3) . . . . ?
C24 C25 C26 C27 0(3) . . . . ?
C25 C26 C27 C28 -7(3) . . . . ?
C26 C27 C28 C23 7.2(19) . . . . ?
C26 C27 C28 C19 178.7(14) . . . . ?
C22 C23 C28 C27 169.9(10) . . . . ?
C24 C23 C28 C27 -1.8(14) . . . . ?
C22 C23 C28 C19 -1.9(13) . . . . ?
C24 C23 C28 C19 -173.5(10) . . . . ?
C20 C19 C28 C27 -172.8(9) . . . . ?
C29 C19 C28 C27 12.5(13) . . . . ?
C20 C19 C28 C23 -1.3(11) . . . . ?
C29 C19 C28 C23 -176.0(7) . . . . ?
C20 C19 C29 C30 56.2(8) . . . . ?
C28 C19 C29 C30 -129.3(7) . . . . ?
C20 C19 C29 C31 -120.8(7) . . . . ?
C28 C19 C29 C31 53.7(10) . . . . ?
C31 C29 C30 C30 0.3(6) . . . 6_565 ?
C19 C29 C30 C30 -176.9(3) . . . 6_565 ?
C30 C29 C31 C31 -0.3(7) . . . 6_565 ?
C19 C29 C31 C31 176.7(4) . . . 6_565 ?
C41 C32 C33 O9 -179.0(4) . . . . ?
C42 C32 C33 O9 1.5(8) . . . . ?
C41 C32 C33 C34 -0.5(7) . . . . ?
C42 C32 C33 C34 -180.0(4) . . . . ?
O9 C33 C34 C35 177.9(5) . . . . ?
C32 C33 C34 C35 -0.8(8) . . . . ?
O9 C33 C34 O10 0.3(6) . . . . ?
C32 C33 C34 O10 -178.5(5) . . . . ?
O10 C34 C35 C36 178.5(5) . . . . ?
C33 C34 C35 C36 1.3(8) . . . . ?
C34 C35 C36 C37 179.7(5) . . . . ?
C34 C35 C36 C41 -0.6(7) . . . . ?
C35 C36 C37 C38 178.6(5) . . . . ?
C41 C36 C37 C38 -1.1(8) . . . . ?
C36 C37 C38 C39 0.1(9) . . . . ?
C37 C38 C39 C40 1.3(9) . . . . ?
C38 C39 C40 C41 -1.7(9) . . . . ?
C39 C40 C41 C32 -177.5(5) . . . . ?
C39 C40 C41 C36 0.7(8) . . . . ?
C33 C32 C41 C40 179.4(4) . . . . ?
C42 C32 C41 C40 -1.1(7) . . . . ?
C33 C32 C41 C36 1.2(7) . . . . ?
C42 C32 C41 C36 -179.3(4) . . . . ?
C37 C36 C41 C40 0.7(7) . . . . ?
C35 C36 C41 C40 -179.0(5) . . . . ?
C37 C36 C41 C32 179.0(5) . . . . ?
C35 C36 C41 C32 -0.7(7) . . . . ?
C33 C32 C42 C44 98.4(7) . . . . ?
C41 C32 C42 C44 -81.0(7) . . . . ?
C33 C32 C42 C43 -76.4(8) . . . . ?
C41 C32 C42 C43 104.1(7) . . . . ?
C44 C42 C43 C43 4.9(7) . . . 6_565 ?
C32 C42 C43 C43 -179.7(2) . . . 6_565 ?
C43 C42 C44 C44 -4.9(7) . . . 6_565 ?
C32 C42 C44 C44 179.7(2) . . . 6_565 ?
C54 C45 C46 O11 178.5(5) . . . . ?
C55 C45 C46 O11 -3.2(8) . . . . ?
C54 C45 C46 C47 -0.9(8) . . . . ?
C55 C45 C46 C47 177.4(5) . . . . ?
O11 C46 C47 C48 -179.8(5) . . . . ?
C45 C46 C47 C48 -0.3(8) . . . . ?
O11 C46 C47 O12 -0.2(6) . . . . ?
C45 C46 C47 O12 179.3(5) . . . . ?
O12 C47 C48 C49 -179.6(6) . . . . ?
C46 C47 C48 C49 -0.1(10) . . . . ?
C47 C48 C49 C50 177.1(8) . . . . ?
C47 C48 C49 C54 1.7(11) . . . . ?
C54 C49 C50 C51 -1.9(14) . . . . ?
C48 C49 C50 C51 -177.3(9) . . . . ?
C49 C50 C51 C52 3.9(17) . . . . ?
C50 C51 C52 C53 -4.1(17) . . . . ?
C51 C52 C53 C54 2.3(15) . . . . ?
C50 C49 C54 C53 0.1(11) . . . . ?
C48 C49 C54 C53 175.5(7) . . . . ?
C50 C49 C54 C45 -178.4(8) . . . . ?
C48 C49 C54 C45 -3.0(10) . . . . ?
C52 C53 C54 C49 -0.3(12) . . . . ?
C52 C53 C54 C45 178.2(8) . . . . ?
C46 C45 C54 C49 2.6(8) . . . . ?
C55 C45 C54 C49 -175.7(6) . . . . ?
C46 C45 C54 C53 -175.9(6) . . . . ?
C55 C45 C54 C53 5.9(9) . . . . ?
C46 C45 C55 C56 54.2(7) . . . . ?
C54 C45 C55 C56 -127.6(6) . . . . ?
C46 C45 C55 C57 -123.9(5) . . . . ?
C54 C45 C55 C57 54.3(7) . . . . ?
C57 C55 C56 C56 -2.1(5) . . . 6_565 ?
C45 C55 C56 C56 179.7(3) . . . 6_565 ?
C56 C55 C57 C57 2.1(5) . . . 6_565 ?
C45 C55 C57 C57 -179.7(3) . . . 6_565 ?
C1 C2 O1 B1 177.3(4) . . . . ?
C3 C2 O1 B1 -3.0(4) . . . . ?
O8 B1 O1 C2 -115.9(4) . . . . ?
O7 B1 O1 C2 125.9(4) . . . . ?
O2 B1 O1 C2 5.4(4) . . . . ?
C4 C3 O2 B1 -175.7(4) . . . . ?
C2 C3 O2 B1 4.4(4) . . . . ?
O8 B1 O2 C3 116.9(4) . . . . ?
O1 B1 O2 C3 -6.0(4) . . . . ?
O7 B1 O2 C3 -127.1(4) . . . . ?
C7 C8 O3 B2 -178.2(4) . . . . ?
C9 C8 O3 B2 1.1(4) . . . . ?
O4 B2 O3 C8 -1.9(4) . . . . ?
O10 B2 O3 C8 -125.6(4) . . . . ?
O9 B2 O3 C8 119.5(4) . . . . ?
C10 C9 O4 B2 179.4(4) . . . . ?
C8 C9 O4 B2 -1.4(4) . . . . ?
O10 B2 O4 C9 124.6(4) . . . . ?
O3 B2 O4 C9 2.0(4) . . . . ?
O9 B2 O4 C9 -118.6(4) . . . . ?
C13 C14 O5 B3 178.5(4) . . . . ?
C15 C14 O5 B3 1.2(5) . . . . ?
O6 B3 O5 C14 0.2(5) . . . . ?
O12 B3 O5 C14 -123.6(4) . . . . ?
O11 B3 O5 C14 121.0(4) . . . . ?
C16 C15 O6 B3 -178.3(4) . . . . ?
C14 C15 O6 B3 2.3(4) . . . . ?
O12 B3 O6 C15 122.0(4) . . . . ?
O5 B3 O6 C15 -1.5(5) . . . . ?
O11 B3 O6 C15 -121.5(4) . . . . ?
C19 C20 O7 B1 -179.8(6) . . . . ?
C21 C20 O7 B1 -1.3(5) . . . . ?
O8 B1 O7 C20 0.7(5) . . . . ?
O1 B1 O7 C20 124.0(4) . . . . ?
O2 B1 O7 C20 -119.2(5) . . . . ?
C22 C21 O8 B1 179.8(6) . . . . ?
C20 C21 O8 B1 -0.8(6) . . . . ?
O1 B1 O8 C21 -122.3(4) . . . . ?
O7 B1 O8 C21 0.1(5) . . . . ?
O2 B1 O8 C21 119.9(5) . . . . ?
C32 C33 O9 B2 178.6(5) . . . . ?
C34 C33 O9 B2 -0.1(6) . . . . ?
O4 B2 O9 C33 -122.6(4) . . . . ?
O10 B2 O9 C33 -0.1(6) . . . . ?
O3 B2 O9 C33 119.5(4) . . . . ?
C35 C34 O10 B2 -177.7(6) . . . . ?
C33 C34 O10 B2 -0.3(6) . . . . ?
O4 B2 O10 C34 121.8(4) . . . . ?
O3 B2 O10 C34 -118.8(4) . . . . ?
O9 B2 O10 C34 0.2(6) . . . . ?
C45 C46 O11 B3 179.7(5) . . . . ?
C47 C46 O11 B3 -0.8(5) . . . . ?
O6 B3 O11 C46 -120.4(4) . . . . ?
O12 B3 O11 C46 1.5(5) . . . . ?
O5 B3 O11 C46 122.2(4) . . . . ?
C48 C47 O12 B3 -179.3(6) . . . . ?
C46 C47 O12 B3 1.2(6) . . . . ?
O6 B3 O12 C47 119.4(4) . . . . ?
O5 B3 O12 C47 -120.8(5) . . . . ?
O11 B3 O12 C47 -1.6(5) . . . . ?
N1 C58 C59 C60 171.5(6) . . . . ?
C58 C59 C60 C61 177.5(5) . . . . ?
N1 C62 C63 C64 -163.5(7) . . . . ?
C62 C63 C64 C65 -171.9(9) . . . . ?
N1 C66 C67 C68 161.5(11) . . . . ?
C66 C67 C68 C69 173(2) . . . . ?
N1 C70 C71 C72 177.4(7) . . . . ?
C70 C71 C72 C73 179.1(9) . . . . ?
C63 C62 N1 C58 -55.1(9) . . . . ?
C63 C62 N1 C70 -175.2(7) . . . . ?
C63 C62 N1 C66 63.7(9) . . . . ?
C59 C58 N1 C62 -63.3(8) . . . . ?
C59 C58 N1 C70 54.8(8) . . . . ?
C59 C58 N1 C66 175.8(6) . . . . ?
C71 C70 N1 C62 -178.5(6) . . . . ?
C71 C70 N1 C58 62.1(8) . . . . ?
C71 C70 N1 C66 -57.1(8) . . . . ?
C67 C66 N1 C62 58.3(11) . . . . ?
C67 C66 N1 C58 178.2(8) . . . . ?
C67 C66 N1 C70 -60.9(10) . . . . ?
N2 C74 C75 C76 175.7(7) . . . . ?
C74 C75 C76 C77 178.1(9) . . . . ?
N2 C78 C79 C80 -168.1(10) . . . . ?
C78 C79 C80 C81 -167.1(12) . . . . ?
N2 C82 C83 C84 173.4(10) . . . . ?
C82 C83 C84 C85 -170.7(19) . . . . ?
N2 C86 C87 C88 -179.2(7) . . . . ?
C86 C87 C88 C89 69.6(9) . . . . ?
C79 C78 N2 C74 -58.7(11) . . . . ?
C79 C78 N2 C82 60.9(13) . . . . ?
C79 C78 N2 C86 -177.9(9) . . . . ?
C75 C74 N2 C78 -65.7(9) . . . . ?
C75 C74 N2 C82 172.6(7) . . . . ?
C75 C74 N2 C86 51.4(9) . . . . ?
C83 C82 N2 C78 57.9(12) . . . . ?
C83 C82 N2 C74 178.5(9) . . . . ?
C83 C82 N2 C86 -60.8(10) . . . . ?
C87 C86 N2 C78 177.0(8) . . . . ?
C87 C86 N2 C74 58.0(9) . . . . ?
C87 C86 N2 C82 -61.4(9) . . . . ?
N3 C90 C91 C92 173.6(17) . . . . ?
C90 C91 C92 C93 -179(2) . . . . ?
N3 C94 C95 C96 -175(2) . . . . ?
C94 C95 C96 C97 -180(3) . . . . ?
N3 C98 C99 C100 179.2(11) . . . . ?
C98 C99 C100 C101 -173.7(17) . . . . ?
N3 C102 C103 C104 -159.5(16) . . . . ?
C102 C103 C104 C105 3(4) . . . . ?
C91 C90 N3 C94 44.4(19) . . . . ?
C91 C90 N3 C102 165.3(15) . . . . ?
C91 C90 N3 C98 -73.5(16) . . . . ?
C95 C94 N3 C90 59(2) . . . . ?
C95 C94 N3 C102 -62.1(18) . . . . ?
C95 C94 N3 C98 177.0(16) . . . . ?
C103 C102 N3 C90 66.8(14) . . . . ?
C103 C102 N3 C94 -167.4(11) . . . . ?
C103 C102 N3 C98 -50.5(16) . . . . ?
C99 C98 N3 C90 -176.1(10) . . . . ?
C99 C98 N3 C94 60.1(13) . . . . ?
C99 C98 N3 C102 -57.6(15) . . . . ?
N4 C106 C107 C108 -177.0(18) . . . . ?
C106 C107 C108 C109 178(2) . . . . ?
N4 C110 C111 C112 -177.3(14) . . . . ?
C110 C111 C112 C113 21(4) . . . . ?
N4 C114 C115 C116 169(3) . . . . ?
C114 C115 C116 C117 157(5) . . . . ?
N4 C118 C119 C120 -172.4(18) . . . . ?
C118 C119 C120 C121 70(3) . . . . ?
C107 C106 N4 C110 66.0(17) . . . . ?
C107 C106 N4 C118 -175.2(15) . . . . ?
C107 C106 N4 C114 -43(2) . . . . ?
C111 C110 N4 C106 179.4(15) . . . . ?
C111 C110 N4 C118 56.7(18) . . . . ?
C111 C110 N4 C114 -66(2) . . . . ?
C119 C118 N4 C106 -59(2) . . . . ?
C119 C118 N4 C110 58.9(19) . . . . ?
C119 C118 N4 C114 173.2(16) . . . . ?
C115 C114 N4 C106 -58(4) . . . . ?
C115 C114 N4 C110 -170(3) . . . . ?
C115 C114 N4 C118 72(3) . . . . ?
